data_7035978
loop_
_publ_author_name
'Rajashekhar, Bijja'
'Roymuhury, Sagnik K.'
'Chakraborty, Debashis'
'Ramkumar, Venkatachalam'

_publ_section_title
;
 Group 4 metal complexes of Trost's semi-crown ligand: synthesis,
 structural characterization and studies on the ring-opening
 polymerization of lactides and \e-caprolactone.
;
_journal_issue 37
_journal_name_full 'Dalton transactions (Cambridge, England : 2003)'
_journal_page_first 16280
_journal_page_last 16293
_journal_paper_doi 10.1039/c5dt02267c
_journal_volume 44
_journal_year 2015
_chemical_formula_moiety 'C129 H132 N6 O12 Ti3, 3(C7 H8)'
_chemical_formula_sum 'C150 H156 N6 O12 Ti3'
_chemical_formula_weight 2378.50
_chemical_name_systematic Ti
_chemical_properties_physical 'Air-sensitive, Moisture-sensitive'
_space_group_crystal_system orthorhombic
_space_group_IT_number 19
_space_group_name_Hall 'P 2ac 2ab'
_space_group_name_H-M_alt 'P 21 21 21'
_symmetry_space_group_name_Hall 'P 2ac 2ab'
_symmetry_space_group_name_H-M 'P 21 21 21'
_atom_sites_solution_hydrogens geom
_audit_creation_method SHELXL-2014/7
_audit_update_record
;
2015-07-21 deposited with the CCDC.
2015-07-28 downloaded from the CCDC.
;
_cell_angle_alpha 90
_cell_angle_beta 90
_cell_angle_gamma 90
_cell_formula_units_Z 4
_cell_length_a 19.172(3)
_cell_length_b 22.272(3)
_cell_length_c 30.035(4)
_cell_measurement_reflns_used 3947
_cell_measurement_temperature 298(2)
_cell_measurement_theta_max 16.70
_cell_measurement_theta_min 2.29
_cell_volume 12825(3)
_computing_cell_refinement 'Bruker APEXII'
_computing_data_collection 'Bruker APEXII'
_computing_data_reduction 'Bruker SAINT'
_computing_molecular_graphics 'Bruker SHELXTL'
_computing_publication_material 'Bruker SHELXTL'
_computing_structure_refinement 'SHELXL-2014/7 (Sheldrick, 2014)'
_computing_structure_solution 'Bruker SHELXTL'
_diffrn_ambient_temperature 298(2)
_diffrn_measured_fraction_theta_full 0.989
_diffrn_measured_fraction_theta_max 0.989
_diffrn_measurement_device_type 'Bruker APEXII CCD area detector'
_diffrn_measurement_method 'phi and omega scans'
_diffrn_radiation_type MoK\a
_diffrn_radiation_wavelength 0.71073
_diffrn_reflns_av_R_equivalents 0.1188
_diffrn_reflns_av_unetI/netI 0.0929
_diffrn_reflns_laue_measured_fraction_full 0.989
_diffrn_reflns_laue_measured_fraction_max 0.989
_diffrn_reflns_limit_h_max 16
_diffrn_reflns_limit_h_min -16
_diffrn_reflns_limit_k_max 18
_diffrn_reflns_limit_k_min -18
_diffrn_reflns_limit_l_max 25
_diffrn_reflns_limit_l_min -25
_diffrn_reflns_number 33748
_diffrn_reflns_point_group_measured_fraction_full 0.989
_diffrn_reflns_point_group_measured_fraction_max 0.989
_diffrn_reflns_theta_full 17.856
_diffrn_reflns_theta_max 17.856
_diffrn_reflns_theta_min 1.260
_exptl_absorpt_coefficient_mu 0.247
_exptl_absorpt_correction_T_max 0.948
_exptl_absorpt_correction_T_min 0.919
_exptl_absorpt_correction_type multi-scan
_exptl_absorpt_process_details 'SADABS V2014/5(Bruker AXS.Inc)'
_exptl_crystal_colour colourless
_exptl_crystal_density_diffrn 1.232
_exptl_crystal_description Block
_exptl_crystal_F_000 5040
_exptl_crystal_size_max 0.350
_exptl_crystal_size_mid 0.250
_exptl_crystal_size_min 0.220
_refine_diff_density_max 0.420
_refine_diff_density_min -0.272
_refine_diff_density_rms 0.057
_refine_ls_abs_structure_details
; 
 Flack x determined using 2520 quotients [(I+)-(I-)]/[(I+)+(I-)] 
 (Parsons, Flack and Wagner, Acta Cryst. B69 (2013) 249-259). 
;
_refine_ls_abs_structure_Flack 0.01(3)
_refine_ls_extinction_method none
_refine_ls_goodness_of_fit_ref 1.039
_refine_ls_hydrogen_treatment constr
_refine_ls_matrix_type full
_refine_ls_number_parameters 1501
_refine_ls_number_reflns 8537
_refine_ls_number_restraints 11
_refine_ls_restrained_S_all 1.042
_refine_ls_R_factor_all 0.0813
_refine_ls_R_factor_gt 0.0544
_refine_ls_shift/su_max 0.015
_refine_ls_shift/su_mean 0.000
_refine_ls_structure_factor_coef Fsqd
_refine_ls_weighting_details 'w=1/[\s^2^(Fo^2^)+(0.1000P)^2^+0.2500P] where P=(Fo^2^+2Fc^2^)/3'
_refine_ls_weighting_scheme calc
_refine_ls_wR_factor_gt 0.1332
_refine_ls_wR_factor_ref 0.1619
_reflns_Friedel_coverage 0.802
_reflns_friedel_fraction_full 0.989
_reflns_friedel_fraction_max 0.989
_reflns_number_gt 6663
_reflns_number_total 8537
_reflns_threshold_expression 'I > 2\s(I)'
_cod_data_source_file c5dt02267c2.cif
_cod_data_source_block Ti
_cod_depositor_comments 'Adding full bibliography for 7035976--7035978.cif.'
_cod_database_code 7035978
_shelx_shelxl_version_number 2014/7
_shelx_space_group_comment
; 
The symmetry employed for this shelxl refinement is uniquely defined 
by the following loop, which should always be used as a source of 
symmetry information in preference to the above space-group names. 
They are only intended as comments. 
;
_shelx_estimated_absorpt_t_min 0.919
_shelx_estimated_absorpt_t_max 0.948

loop_
_space_group_symop_operation_xyz
'x, y, z'
'-x+1/2, -y, z+1/2'
'-x, y+1/2, -z+1/2'
'x+1/2, -y+1/2, -z'

loop_
_atom_site_label
_atom_site_type_symbol
_atom_site_fract_x
_atom_site_fract_y
_atom_site_fract_z
_atom_site_U_iso_or_equiv
_atom_site_adp_type
_atom_site_occupancy
_atom_site_site_symmetry_order
_atom_site_calc_flag
_atom_site_refinement_flags_posn
_atom_site_refinement_flags_adp
C130 C 0.1350(8) 0.4397(7) 0.6302(3) 0.159(15) Uani 1 1 d G .
C135 C 0.0787(8) 0.4163(8) 0.6068(3) 0.146(13) Uani 1 1 d G .
H135 H 0.0356 0.4355 0.6078 0.175 Uiso 1 1 calc R U
C134 C 0.0867(9) 0.3642(8) 0.5818(3) 0.19(2) Uani 1 1 d G .
H134 H 0.0490 0.3486 0.5661 0.230 Uiso 1 1 calc R U
C133 C 0.1510(9) 0.3355(8) 0.5803(3) 0.21(2) Uani 1 1 d G .
H133 H 0.1563 0.3006 0.5636 0.255 Uiso 1 1 calc R U
C132 C 0.2073(9) 0.3589(7) 0.6037(3) 0.21(2) Uani 1 1 d G .
H132 H 0.2504 0.3397 0.6026 0.253 Uiso 1 1 calc R U
C131 C 0.1993(8) 0.4110(7) 0.6286(3) 0.18(2) Uani 1 1 d G .
H131 H 0.2370 0.4266 0.6443 0.222 Uiso 1 1 calc R U
C137 C 0.4763(6) 0.4644(7) 0.9734(4) 0.157(13) Uani 1 1 d G .
C138 C 0.4830(7) 0.4074(8) 0.9550(5) 0.143(13) Uani 1 1 d G .
H138 H 0.5113 0.4014 0.9303 0.171 Uiso 1 1 calc R U
C139 C 0.4473(9) 0.3592(7) 0.9737(5) 0.189(17) Uani 1 1 d G .
H139 H 0.4518 0.3211 0.9615 0.227 Uiso 1 1 calc R U
C140 C 0.4050(9) 0.3681(6) 1.0107(4) 0.23(3) Uani 1 1 d G U
H140 H 0.3812 0.3358 1.0232 0.278 Uiso 1 1 calc R U
C141 C 0.3984(8) 0.4251(6) 1.0291(4) 0.28(4) Uani 1 1 d G U
H141 H 0.3701 0.4310 1.0538 0.333 Uiso 1 1 calc R U
C142 C 0.4341(7) 0.4732(7) 1.0104(4) 0.24(3) Uani 1 1 d G U
H142 H 0.4296 0.5114 1.0227 0.287 Uiso 1 1 calc R U
C149 C 0.4333(10) 0.7058(7) 0.9279(4) 0.20(2) Uani 1 1 d G .
C148 C 0.4748(10) 0.7234(7) 0.9635(4) 0.25(3) Uani 1 1 d DG .
H148 H 0.5188 0.7066 0.9673 0.295 Uiso 1 1 calc R U
C147 C 0.4505(12) 0.7661(7) 0.9935(4) 0.32(5) Uani 1 1 d G .
H147 H 0.4783 0.7779 1.0173 0.383 Uiso 1 1 calc R U
C146 C 0.3848(13) 0.7912(6) 0.9878(5) 0.38(6) Uani 1 1 d G .
H146 H 0.3685 0.8198 1.0079 0.453 Uiso 1 1 calc R U
C145 C 0.3432(12) 0.7736(5) 0.9522(5) 0.27(3) Uani 1 1 d G .
H145 H 0.2992 0.7905 0.9484 0.322 Uiso 1 1 calc R U
C144 C 0.3675(11) 0.7309(6) 0.9222(4) 0.21(2) Uani 1 1 d DG .
H144 H 0.3397 0.7192 0.8984 0.251 Uiso 1 1 calc R U
C1 C 0.7421(10) 0.4235(10) 0.6872(6) 0.048(5) Uani 1 1 d . .
C2 C 0.7012(13) 0.4637(10) 0.7076(6) 0.066(5) Uani 1 1 d . .
H2 H 0.7200 0.4902 0.7284 0.079 Uiso 1 1 calc R U
C3 C 0.6307(14) 0.4658(11) 0.6977(9) 0.086(7) Uani 1 1 d . .
H3 H 0.6034 0.4956 0.7105 0.103 Uiso 1 1 calc R U
C4 C 0.6007(12) 0.4266(16) 0.6704(9) 0.095(8) Uani 1 1 d . .
H4 H 0.5528 0.4278 0.6654 0.114 Uiso 1 1 calc R U
C5 C 0.6413(17) 0.3840(12) 0.6494(8) 0.094(7) Uani 1 1 d . .
H5 H 0.6214 0.3567 0.6298 0.112 Uiso 1 1 calc R U
C6 C 0.7108(13) 0.3828(10) 0.6580(7) 0.075(6) Uani 1 1 d . .
H6 H 0.7383 0.3540 0.6440 0.090 Uiso 1 1 calc R U
C7 C 0.8201(9) 0.4211(7) 0.6947(6) 0.045(5) Uani 1 1 d . .
C8 C 0.8553(8) 0.4556(10) 0.6568(7) 0.047(5) Uani 1 1 d . .
C9 C 0.8798(11) 0.5112(12) 0.6608(7) 0.077(6) Uani 1 1 d . .
H9 H 0.8780 0.5291 0.6888 0.093 Uiso 1 1 calc R U
C10 C 0.9083(12) 0.5443(9) 0.6256(13) 0.102(8) Uani 1 1 d . .
H10 H 0.9258 0.5828 0.6297 0.122 Uiso 1 1 calc R U
C11 C 0.9089(14) 0.5171(18) 0.5850(9) 0.100(8) Uani 1 1 d . .
H11 H 0.9265 0.5382 0.5608 0.120 Uiso 1 1 calc R U
C12 C 0.8860(13) 0.4633(17) 0.5787(8) 0.101(9) Uani 1 1 d . .
H12 H 0.8884 0.4460 0.5506 0.121 Uiso 1 1 calc R U
C13 C 0.8577(10) 0.4310(11) 0.6142(9) 0.091(7) Uani 1 1 d . .
H13 H 0.8401 0.3926 0.6094 0.110 Uiso 1 1 calc R U
C14 C 0.8494(8) 0.3575(8) 0.7014(5) 0.045(5) Uani 1 1 d . .
H14 H 0.8579 0.3388 0.6724 0.054 Uiso 1 1 calc R U
C15 C 0.8036(9) 0.3178(8) 0.7289(7) 0.067(5) Uani 1 1 d . .
H15A H 0.7705 0.2967 0.7102 0.080 Uiso 1 1 calc R U
H15B H 0.7779 0.3414 0.7506 0.080 Uiso 1 1 calc R U
C16 C 0.8512(10) 0.2739(8) 0.7521(6) 0.065(5) Uani 1 1 d . .
H16A H 0.8388 0.2703 0.7833 0.078 Uiso 1 1 calc R U
H16B H 0.8480 0.2346 0.7383 0.078 Uiso 1 1 calc R U
C17 C 0.9234(9) 0.2987(8) 0.7473(6) 0.054(5) Uani 1 1 d . .
H17A H 0.9461 0.3011 0.7761 0.065 Uiso 1 1 calc R U
H17B H 0.9512 0.2733 0.7280 0.065 Uiso 1 1 calc R U
C18 C 0.9778(10) 0.3749(7) 0.7010(5) 0.049(5) Uani 1 1 d . .
H18A H 0.9707 0.4144 0.6881 0.058 Uiso 1 1 calc R U
H18B H 0.9820 0.3465 0.6766 0.058 Uiso 1 1 calc R U
C19 C 1.0447(10) 0.3752(8) 0.7265(6) 0.039(4) Uani 1 1 d . .
C20 C 1.1019(12) 0.3427(7) 0.7160(6) 0.046(5) Uani 1 1 d . .
H20 H 1.1001 0.3168 0.6917 0.055 Uiso 1 1 calc R U
C21 C 1.1632(11) 0.3469(8) 0.7401(7) 0.054(5) Uani 1 1 d . .
C22 C 1.1655(10) 0.3883(9) 0.7744(6) 0.051(4) Uani 1 1 d . .
H22 H 1.2070 0.3928 0.7901 0.061 Uiso 1 1 calc R U
C23 C 1.1095(11) 0.4229(7) 0.7864(6) 0.039(4) Uani 1 1 d . .
C24 C 1.0468(11) 0.4165(8) 0.7624(6) 0.039(4) Uani 1 1 d . .
C25 C 1.1181(8) 0.4681(8) 0.8239(5) 0.041(4) Uani 1 1 d . .
H25A H 1.0787 0.4633 0.8438 0.050 Uiso 1 1 calc R U
H25B H 1.1596 0.4571 0.8404 0.050 Uiso 1 1 calc R U
C26 C 1.0571(9) 0.5630(7) 0.8038(6) 0.057(5) Uani 1 1 d . .
H26A H 1.0186 0.5349 0.8027 0.068 Uiso 1 1 calc R U
H26B H 1.0475 0.5931 0.8263 0.068 Uiso 1 1 calc R U
C27 C 1.0676(16) 0.5894(14) 0.7628(11) 0.159(11) Uani 1 1 d . U
H27A H 1.0451 0.6284 0.7627 0.191 Uiso 1 1 calc R U
H27B H 1.0451 0.5649 0.7403 0.191 Uiso 1 1 calc R U
C28 C 1.1392(8) 0.5970(8) 0.7509(6) 0.055(5) Uani 1 1 d . .
H28A H 1.1556 0.6371 0.7581 0.067 Uiso 1 1 calc R U
H28B H 1.1467 0.5894 0.7195 0.067 Uiso 1 1 calc R U
C29 C 1.1751(9) 0.5491(7) 0.7801(6) 0.054(5) Uani 1 1 d . .
H29 H 1.1880 0.5143 0.7619 0.065 Uiso 1 1 calc R U
C30 C 1.2414(10) 0.5749(9) 0.8043(6) 0.056(5) Uani 1 1 d . .
C31 C 1.2850(9) 0.5263(9) 0.8236(7) 0.053(5) Uani 1 1 d . .
C32 C 1.3116(10) 0.4788(12) 0.7992(7) 0.072(6) Uani 1 1 d . .
H32 H 1.2994 0.4760 0.7693 0.087 Uiso 1 1 calc R U
C33 C 1.3541(12) 0.4362(11) 0.8162(12) 0.099(8) Uani 1 1 d . .
H33 H 1.3699 0.4051 0.7981 0.119 Uiso 1 1 calc R U
C34 C 1.3742(12) 0.4387(14) 0.8602(12) 0.105(8) Uani 1 1 d . .
H34 H 1.4061 0.4112 0.8716 0.126 Uiso 1 1 calc R U
C35 C 1.3465(15) 0.4819(16) 0.8862(9) 0.111(8) Uani 1 1 d . .
H35 H 1.3556 0.4817 0.9166 0.133 Uiso 1 1 calc R U
C36 C 1.3050(12) 0.5263(12) 0.8686(9) 0.091(7) Uani 1 1 d . .
H36 H 1.2898 0.5573 0.8870 0.110 Uiso 1 1 calc R U
C37 C 1.2857(10) 0.6145(11) 0.7752(9) 0.065(5) Uani 1 1 d . .
C38 C 1.3096(12) 0.5958(11) 0.7342(10) 0.090(7) Uani 1 1 d . .
H38 H 1.2934 0.5588 0.7241 0.108 Uiso 1 1 calc R U
C39 C 1.3543(15) 0.6255(17) 0.7068(9) 0.119(10) Uani 1 1 d . .
H39 H 1.3690 0.6105 0.6795 0.143 Uiso 1 1 calc R U
C40 C 1.3759(13) 0.681(2) 0.7238(15) 0.127(12) Uani 1 1 d . .
H40 H 1.4068 0.7031 0.7068 0.153 Uiso 1 1 calc R U
C41 C 1.3545(17) 0.7039(13) 0.7640(15) 0.125(10) Uani 1 1 d . .
H41 H 1.3699 0.7411 0.7741 0.150 Uiso 1 1 calc R U
C42 C 1.3093(12) 0.6693(14) 0.7883(8) 0.091(7) Uani 1 1 d . .
H42 H 1.2938 0.6842 0.8155 0.110 Uiso 1 1 calc R U
C43 C 0.6418(13) 0.3424(8) 0.8147(8) 0.080(7) Uani 1 1 d . .
H43 H 0.6838 0.3554 0.8026 0.096 Uiso 1 1 calc R U
C44 C 0.5810(19) 0.3492(10) 0.7901(8) 0.097(7) Uani 1 1 d . .
H44 H 0.5825 0.3655 0.7616 0.116 Uiso 1 1 calc R U
C45 C 0.5192(16) 0.3315(13) 0.8083(11) 0.096(7) Uani 1 1 d . .
H45 H 0.4781 0.3363 0.7923 0.115 Uiso 1 1 calc R U
C46 C 0.5172(13) 0.3069(10) 0.8496(12) 0.088(7) Uani 1 1 d . .
H46 H 0.4749 0.2953 0.8621 0.106 Uiso 1 1 calc R U
C47 C 0.5773(13) 0.2996(8) 0.8724(7) 0.065(5) Uani 1 1 d . .
H47 H 0.5749 0.2818 0.9004 0.077 Uiso 1 1 calc R U
C48 C 0.6418(10) 0.3167(8) 0.8570(7) 0.049(5) Uani 1 1 d . .
C49 C 0.7082(8) 0.3057(8) 0.8835(6) 0.041(5) Uani 1 1 d . .
C50 C 0.7196(10) 0.2374(8) 0.8895(6) 0.042(5) Uani 1 1 d . .
C51 C 0.7714(10) 0.2082(11) 0.8647(6) 0.058(5) Uani 1 1 d . .
H51 H 0.7994 0.2298 0.8452 0.070 Uiso 1 1 calc R U
C52 C 0.7805(10) 0.1469(12) 0.8696(7) 0.071(6) Uani 1 1 d . .
H52 H 0.8154 0.1285 0.8530 0.086 Uiso 1 1 calc R U
C53 C 0.7426(13) 0.1131(9) 0.8965(8) 0.068(6) Uani 1 1 d . .
H53 H 0.7494 0.0718 0.8990 0.081 Uiso 1 1 calc R U
C54 C 0.6917(11) 0.1434(13) 0.9208(6) 0.064(5) Uani 1 1 d . .
H54 H 0.6634 0.1213 0.9398 0.077 Uiso 1 1 calc R U
C55 C 0.6816(8) 0.2030(11) 0.9181(6) 0.047(5) Uani 1 1 d . .
H55 H 0.6481 0.2211 0.9360 0.056 Uiso 1 1 calc R U
C56 C 0.7043(8) 0.3409(7) 0.9293(5) 0.040(4) Uani 1 1 d . .
H56 H 0.6805 0.3163 0.9517 0.048 Uiso 1 1 calc R U
C57 C 0.6723(9) 0.4002(8) 0.9270(6) 0.064(5) Uani 1 1 d . .
H57A H 0.6219 0.3973 0.9285 0.076 Uiso 1 1 calc R U
H57B H 0.6853 0.4207 0.8998 0.076 Uiso 1 1 calc R U
C58 C 0.7008(10) 0.4324(9) 0.9671(7) 0.078(6) Uani 1 1 d . .
H58A H 0.7056 0.4750 0.9610 0.094 Uiso 1 1 calc R U
H58B H 0.6700 0.4273 0.9924 0.094 Uiso 1 1 calc R U
C59 C 0.7687(9) 0.4055(8) 0.9761(5) 0.055(5) Uani 1 1 d . .
H59A H 0.7709 0.3913 1.0065 0.066 Uiso 1 1 calc R U
H59B H 0.8054 0.4349 0.9716 0.066 Uiso 1 1 calc R U
C60 C 0.8121(10) 0.3028(7) 0.9664(5) 0.052(5) Uani 1 1 d . .
H60A H 0.8129 0.2685 0.9465 0.062 Uiso 1 1 calc R U
H60B H 0.7858 0.2916 0.9927 0.062 Uiso 1 1 calc R U
C61 C 0.8850(11) 0.3184(7) 0.9795(7) 0.046(5) Uani 1 1 d . .
C62 C 0.9042(12) 0.3187(7) 1.0252(7) 0.058(5) Uani 1 1 d . .
H62 H 0.8707 0.3099 1.0466 0.070 Uiso 1 1 calc R U
C63 C 0.9693(13) 0.3312(8) 1.0381(6) 0.055(5) Uani 1 1 d . .
C64 C 1.0198(10) 0.3397(7) 1.0051(8) 0.052(5) Uani 1 1 d . .
H64 H 1.0661 0.3448 1.0134 0.062 Uiso 1 1 calc R U
C65 C 1.0020(11) 0.3407(6) 0.9601(7) 0.039(4) Uani 1 1 d . .
C66 C 0.9347(12) 0.3327(7) 0.9483(7) 0.047(5) Uani 1 1 d . .
C67 C 0.9897(9) 0.3399(9) 1.0865(6) 0.077(6) Uani 1 1 d . .
H67A H 0.9658 0.3109 1.1046 0.116 Uiso 1 1 calc R U
H67B H 0.9771 0.3796 1.0958 0.116 Uiso 1 1 calc R U
H67C H 1.0392 0.3346 1.0896 0.116 Uiso 1 1 calc R U
C68 C 1.0537(9) 0.3498(7) 0.9233(6) 0.051(5) Uani 1 1 d . .
H68A H 1.0431 0.3220 0.8993 0.061 Uiso 1 1 calc R U
H68B H 1.0486 0.3902 0.9117 0.061 Uiso 1 1 calc R U
C69 C 1.1613(11) 0.3951(8) 0.9512(6) 0.067(5) Uani 1 1 d . .
H69A H 1.1409 0.4106 0.9784 0.080 Uiso 1 1 calc R U
H69B H 1.1581 0.4258 0.9283 0.080 Uiso 1 1 calc R U
C70 C 1.2351(11) 0.3771(10) 0.9584(7) 0.087(7) Uani 1 1 d . .
H70A H 1.2411 0.3570 0.9869 0.104 Uiso 1 1 calc R U
H70B H 1.2663 0.4113 0.9569 0.104 Uiso 1 1 calc R U
C71 C 1.2471(9) 0.3337(9) 0.9192(7) 0.079(6) Uani 1 1 d . .
H71A H 1.2699 0.3541 0.8947 0.094 Uiso 1 1 calc R U
H71B H 1.2758 0.3000 0.9284 0.094 Uiso 1 1 calc R U
C72 C 1.0986(11) 0.2222(7) 0.8855(8) 0.048(5) Uani 1 1 d . .
C73 C 1.0923(11) 0.2276(7) 0.8397(8) 0.059(5) Uani 1 1 d . .
H73 H 1.1297 0.2424 0.8233 0.071 Uiso 1 1 calc R U
C74 C 1.0332(15) 0.2120(10) 0.8183(7) 0.073(6) Uani 1 1 d . .
H74 H 1.0310 0.2158 0.7875 0.088 Uiso 1 1 calc R U
C75 C 0.9773(14) 0.1910(10) 0.8404(12) 0.095(8) Uani 1 1 d . .
H75 H 0.9369 0.1801 0.8253 0.114 Uiso 1 1 calc R U
C76 C 0.9813(12) 0.1862(9) 0.8849(12) 0.087(7) Uani 1 1 d . .
H76 H 0.9423 0.1731 0.9006 0.104 Uiso 1 1 calc R U
C77 C 1.0410(15) 0.2000(8) 0.9082(7) 0.068(6) Uani 1 1 d . .
H77 H 1.0428 0.1945 0.9389 0.082 Uiso 1 1 calc R U
C78 C 1.1751(8) 0.3124(8) 0.9056(5) 0.048(5) Uani 1 1 d . .
H78 H 1.1649 0.3267 0.8754 0.058 Uiso 1 1 calc R U
C79 C 1.1666(9) 0.2428(8) 0.9073(6) 0.047(5) Uani 1 1 d . .
C80 C 1.2251(11) 0.2079(11) 0.8848(8) 0.064(6) Uani 1 1 d . .
C81 C 1.2344(12) 0.1501(15) 0.8969(7) 0.090(7) Uani 1 1 d . .
H81 H 1.2081 0.1334 0.9197 0.107 Uiso 1 1 calc R U
C82 C 1.286(2) 0.1148(14) 0.8739(13) 0.133(12) Uani 1 1 d . .
H82 H 1.2910 0.0744 0.8808 0.160 Uiso 1 1 calc R U
C83 C 1.3278(18) 0.141(2) 0.8409(13) 0.147(18) Uani 1 1 d . .
H83 H 1.3625 0.1186 0.8268 0.176 Uiso 1 1 calc R U
C84 C 1.3174(14) 0.1966(19) 0.8305(10) 0.129(12) Uani 1 1 d . .
H84 H 1.3452 0.2138 0.8085 0.155 Uiso 1 1 calc R U
C85 C 1.2657(13) 0.2323(11) 0.8511(9) 0.085(7) Uani 1 1 d . .
H85 H 1.2588 0.2718 0.8421 0.102 Uiso 1 1 calc R U
C86 C 1.2248(9) 0.3074(8) 0.7267(6) 0.072(6) Uani 1 1 d . .
H86A H 1.2158 0.2666 0.7354 0.109 Uiso 1 1 calc R U
H86B H 1.2663 0.3215 0.7412 0.109 Uiso 1 1 calc R U
H86C H 1.2309 0.3092 0.6950 0.109 Uiso 1 1 calc R U
C87 C 0.6099(13) 0.5368(12) 0.8326(7) 0.092(7) Uani 1 1 d . .
H87 H 0.6328 0.5044 0.8455 0.110 Uiso 1 1 calc R U
C88 C 0.5429(16) 0.5287(14) 0.8147(9) 0.119(9) Uani 1 1 d . .
H88 H 0.5214 0.4913 0.8166 0.143 Uiso 1 1 calc R U
C89 C 0.5091(14) 0.575(2) 0.7946(10) 0.144(12) Uani 1 1 d . .
H89 H 0.4658 0.5689 0.7815 0.173 Uiso 1 1 calc R U
C90 C 0.5379(18) 0.6299(16) 0.7938(11) 0.142(12) Uani 1 1 d . .
H90 H 0.5138 0.6622 0.7816 0.170 Uiso 1 1 calc R U
C91 C 0.6030(14) 0.6376(11) 0.8110(8) 0.099(7) Uani 1 1 d . .
H91 H 0.6229 0.6756 0.8093 0.119 Uiso 1 1 calc R U
C92 C 0.6422(11) 0.5913(12) 0.8315(7) 0.064(5) Uani 1 1 d . .
C93 C 0.7124(9) 0.6028(8) 0.8526(6) 0.043(5) Uani 1 1 d . .
C94 C 0.6990(9) 0.6359(12) 0.8970(8) 0.066(6) Uani 1 1 d . .
C95 C 0.7036(13) 0.6029(11) 0.9356(12) 0.110(8) Uani 1 1 d . .
H95 H 0.7142 0.5622 0.9342 0.131 Uiso 1 1 calc R U
C96 C 0.6926(19) 0.630(2) 0.9769(13) 0.167(16) Uani 1 1 d . U
H96 H 0.6949 0.6075 1.0030 0.201 Uiso 1 1 calc R U
C97 C 0.679(2) 0.686(3) 0.9782(12) 0.170(18) Uani 1 1 d . U
H97 H 0.6740 0.7033 1.0061 0.204 Uiso 1 1 calc R U
C98 C 0.6721(15) 0.7230(14) 0.9415(16) 0.148(12) Uani 1 1 d . .
H98 H 0.6604 0.7633 0.9442 0.177 Uiso 1 1 calc R U
C99 C 0.6837(11) 0.6957(13) 0.8998(9) 0.092(7) Uani 1 1 d . .
H99 H 0.6809 0.7186 0.8740 0.111 Uiso 1 1 calc R U
C100 C 0.7610(9) 0.6370(7) 0.8221(5) 0.044(4) Uani 1 1 d . .
H100 H 0.7498 0.6799 0.8225 0.053 Uiso 1 1 calc R U
C101 C 0.7616(11) 0.6133(9) 0.7738(6) 0.072(6) Uani 1 1 d . .
H10A H 0.7513 0.5707 0.7733 0.087 Uiso 1 1 calc R U
H10B H 0.7271 0.6341 0.7560 0.087 Uiso 1 1 calc R U
C102 C 0.8313(12) 0.6245(9) 0.7567(6) 0.080(6) Uani 1 1 d . .
H10C H 0.8305 0.6574 0.7355 0.097 Uiso 1 1 calc R U
H10D H 0.8491 0.5890 0.7418 0.097 Uiso 1 1 calc R U
C103 C 0.8766(9) 0.6402(8) 0.7959(6) 0.055(5) Uani 1 1 d . .
H10E H 0.9188 0.6162 0.7959 0.066 Uiso 1 1 calc R U
H10F H 0.8895 0.6823 0.7951 0.066 Uiso 1 1 calc R U
C104 C 0.8559(9) 0.6687(7) 0.8719(5) 0.049(5) Uani 1 1 d . .
H10G H 0.8248 0.6630 0.8970 0.059 Uiso 1 1 calc R U
H10H H 0.8508 0.7098 0.8618 0.059 Uiso 1 1 calc R U
C105 C 0.9300(9) 0.6589(10) 0.8869(5) 0.037(4) Uani 1 1 d . .
C106 C 0.9818(13) 0.7009(8) 0.8837(5) 0.054(5) Uani 1 1 d . .
H106 H 0.9717 0.7380 0.8711 0.065 Uiso 1 1 calc R U
C107 C 1.0494(11) 0.6898(9) 0.8988(6) 0.058(5) Uani 1 1 d . .
C108 C 1.0625(9) 0.6350(11) 0.9175(5) 0.047(4) Uani 1 1 d . .
H108 H 1.1072 0.6277 0.9283 0.056 Uiso 1 1 calc R U
C109 C 1.0140(12) 0.5902(8) 0.9214(5) 0.043(5) Uani 1 1 d . .
C110 C 0.9478(11) 0.6019(9) 0.9044(5) 0.039(4) Uani 1 1 d . .
C111 C 1.1047(11) 0.7376(9) 0.8939(7) 0.095(7) Uani 1 1 d . .
H11A H 1.1168 0.7419 0.8630 0.142 Uiso 1 1 calc R U
H11B H 1.1454 0.7262 0.9105 0.142 Uiso 1 1 calc R U
H11C H 1.0872 0.7751 0.9050 0.142 Uiso 1 1 calc R U
C112 C 1.0342(8) 0.5314(8) 0.9413(5) 0.046(4) Uani 1 1 d . .
H11D H 1.0191 0.4999 0.9212 0.055 Uiso 1 1 calc R U
H11E H 1.0847 0.5298 0.9426 0.055 Uiso 1 1 calc R U
C113 C 0.9371(10) 0.4911(7) 0.9888(6) 0.055(5) Uani 1 1 d . .
H11F H 0.9173 0.4862 0.9594 0.065 Uiso 1 1 calc R U
H11G H 0.9387 0.4522 1.0033 0.065 Uiso 1 1 calc R U
C114 C 0.8958(10) 0.5329(10) 1.0148(8) 0.094(7) Uani 1 1 d . .
H11H H 0.8580 0.5123 1.0298 0.112 Uiso 1 1 calc R U
H11I H 0.8765 0.5642 0.9960 0.112 Uiso 1 1 calc R U
C115 C 0.9463(9) 0.5585(9) 1.0476(6) 0.067(5) Uani 1 1 d . .
H11J H 0.9517 0.5322 1.0731 0.081 Uiso 1 1 calc R U
H11K H 0.9313 0.5977 1.0578 0.081 Uiso 1 1 calc R U
C116 C 1.0138(8) 0.5628(7) 1.0211(5) 0.045(4) Uani 1 1 d . .
H116 H 1.0183 0.6028 1.0078 0.054 Uiso 1 1 calc R U
C117 C 1.0801(9) 0.5477(8) 1.0495(6) 0.050(5) Uani 1 1 d . .
C118 C 1.0788(9) 0.5777(12) 1.0946(7) 0.065(6) Uani 1 1 d . .
C119 C 1.0614(11) 0.6368(14) 1.1003(7) 0.084(7) Uani 1 1 d . .
H119 H 1.0477 0.6576 1.0749 0.101 Uiso 1 1 calc R U
C120 C 1.0622(17) 0.6682(17) 1.1391(13) 0.142(13) Uani 1 1 d . .
H120 H 1.0497 0.7085 1.1403 0.171 Uiso 1 1 calc R U
C121 C 1.0827(18) 0.637(2) 1.1767(17) 0.16(2) Uani 1 1 d . .
H121 H 1.0840 0.6561 1.2041 0.195 Uiso 1 1 calc R U
C122 C 1.1006(13) 0.579(2) 1.1738(9) 0.140(14) Uani 1 1 d . .
H122 H 1.1143 0.5589 1.1997 0.168 Uiso 1 1 calc R U
C123 C 1.0997(9) 0.5439(12) 1.1316(9) 0.102(8) Uani 1 1 d . .
H123 H 1.1120 0.5036 1.1299 0.123 Uiso 1 1 calc R U
C124 C 1.1486(10) 0.5670(12) 1.0255(5) 0.051(5) Uani 1 1 d . .
C125 C 1.1576(12) 0.6245(11) 1.0105(6) 0.058(5) Uani 1 1 d . .
H125 H 1.1228 0.6532 1.0140 0.070 Uiso 1 1 calc R U
C126 C 1.2199(18) 0.6386(11) 0.9901(7) 0.079(6) Uani 1 1 d . .
H126 H 1.2268 0.6776 0.9798 0.095 Uiso 1 1 calc R U
C127 C 1.2712(16) 0.5980(19) 0.9844(8) 0.104(8) Uani 1 1 d . .
H127 H 1.3126 0.6081 0.9701 0.125 Uiso 1 1 calc R U
C128 C 1.2604(15) 0.5413(15) 1.0005(8) 0.090(7) Uani 1 1 d . .
H128 H 1.2957 0.5129 0.9978 0.107 Uiso 1 1 calc R U
C129 C 1.2002(16) 0.5254(10) 1.0202(7) 0.076(6) Uani 1 1 d . .
H129 H 1.1938 0.4862 1.0301 0.092 Uiso 1 1 calc R U
C136 C 0.126(3) 0.4912(14) 0.6521(10) 0.29(3) Uani 1 1 d . .
H13A H 0.1071 0.5209 0.6322 0.431 Uiso 1 1 calc R U
H13B H 0.1696 0.5049 0.6637 0.431 Uiso 1 1 calc R U
H13C H 0.0937 0.4850 0.6763 0.431 Uiso 1 1 calc R U
C143 C 0.507(2) 0.515(2) 0.9591(15) 0.26(3) Uani 1 1 d . .
H14A H 0.5566 0.5091 0.9578 0.396 Uiso 1 1 calc R U
H14B H 0.4967 0.5471 0.9794 0.396 Uiso 1 1 calc R U
H14C H 0.4899 0.5249 0.9300 0.396 Uiso 1 1 calc R U
C150 C 0.4547(16) 0.670(2) 0.9015(14) 0.39(5) Uani 1 1 d D .
H15C H 0.4628 0.6323 0.9163 0.591 Uiso 1 1 calc R U
H15D H 0.4976 0.6842 0.8889 0.591 Uiso 1 1 calc R U
H15E H 0.4209 0.6644 0.8783 0.591 Uiso 1 1 calc R U
N1 N 0.9157(7) 0.3590(6) 0.7278(4) 0.038(3) Uani 1 1 d . .
N2 N 1.1235(6) 0.5317(6) 0.8132(4) 0.038(3) Uani 1 1 d . .
N3 N 0.7773(6) 0.3538(5) 0.9441(4) 0.036(3) Uani 1 1 d . .
N4 N 1.1264(7) 0.3408(6) 0.9373(4) 0.045(4) Uani 1 1 d . .
N5 N 0.8345(7) 0.6273(5) 0.8353(4) 0.040(3) Uani 1 1 d . .
N6 N 1.0072(7) 0.5171(6) 0.9860(4) 0.046(4) Uani 1 1 d . .
O1 O 0.9902(6) 0.4474(5) 0.7741(3) 0.047(3) Uani 1 1 d . .
O2 O 0.8769(5) 0.3807(4) 0.8199(3) 0.041(3) Uani 1 1 d . .
O3 O 0.8781(5) 0.5056(4) 0.8116(3) 0.040(3) Uani 1 1 d . .
O4 O 0.8349(5) 0.4514(4) 0.7350(3) 0.047(3) Uani 1 1 d . .
O5 O 0.9116(5) 0.3378(4) 0.9053(4) 0.047(3) Uani 1 1 d . .
O6 O 0.7635(5) 0.3313(4) 0.8601(3) 0.047(3) Uani 1 1 d . .
O7 O 0.8268(4) 0.4520(4) 0.8888(3) 0.036(2) Uani 1 1 d . .
O8 O 0.8978(6) 0.5584(5) 0.9032(3) 0.042(3) Uani 1 1 d . .
O9 O 0.7442(5) 0.5468(5) 0.8606(4) 0.053(3) Uani 1 1 d . .
O10 O 1.2123(6) 0.6124(6) 0.8392(4) 0.074(4) Uani 1 1 d . .
H10I H 1.2433 0.6223 0.8565 0.112 Uiso 1 1 calc R U
O11 O 1.1647(8) 0.2281(5) 0.9529(4) 0.077(4) Uani 1 1 d . .
H11L H 1.1641 0.1915 0.9558 0.115 Uiso 1 1 calc R U
O12 O 1.0801(7) 0.4852(6) 1.0562(4) 0.074(4) Uani 1 1 d . .
H12A H 1.0609 0.4686 1.0351 0.111 Uiso 1 1 calc R U
Ti1 Ti 0.89696(13) 0.43629(12) 0.78011(9) 0.0368(8) Uani 1 1 d . .
Ti2 Ti 0.83864(14) 0.37442(12) 0.87721(8) 0.0394(8) Uani 1 1 d . .
Ti3 Ti 0.83676(14) 0.52690(11) 0.86279(9) 0.0380(8) Uani 1 1 d . .

loop_
_atom_site_aniso_label
_atom_site_aniso_U_11
_atom_site_aniso_U_22
_atom_site_aniso_U_33
_atom_site_aniso_U_23
_atom_site_aniso_U_13
_atom_site_aniso_U_12
C130 0.27(5) 0.13(3) 0.08(2) 0.04(2) 0.00(3) -0.09(3)
C135 0.20(3) 0.15(3) 0.09(3) 0.07(2) 0.06(2) 0.02(2)
C134 0.19(4) 0.23(5) 0.16(4) 0.12(4) 0.03(3) 0.00(3)
C133 0.43(8) 0.14(3) 0.06(2) 0.019(18) 0.00(3) -0.08(4)
C132 0.28(5) 0.23(5) 0.13(3) 0.05(3) 0.15(4) 0.03(4)
C131 0.14(3) 0.26(5) 0.15(4) 0.14(4) 0.04(3) 0.00(3)
C137 0.11(3) 0.22(4) 0.14(3) 0.01(3) -0.08(2) 0.03(3)
C138 0.07(2) 0.22(4) 0.14(3) -0.03(3) 0.004(18) 0.00(2)
C139 0.07(2) 0.33(5) 0.17(4) -0.03(4) -0.05(2) 0.03(3)
C140 0.10(3) 0.37(7) 0.22(5) 0.16(5) 0.00(3) 0.00(3)
C141 0.25(6) 0.46(9) 0.13(3) -0.07(5) -0.05(3) 0.16(6)
C142 0.12(3) 0.53(9) 0.06(2) -0.06(4) -0.04(2) 0.13(4)
C149 0.30(6) 0.12(3) 0.19(5) -0.01(3) 0.16(4) -0.04(4)
C148 0.32(6) 0.21(5) 0.21(5) 0.07(4) -0.07(4) -0.17(4)
C147 0.65(13) 0.17(5) 0.15(4) 0.02(3) -0.06(6) -0.21(7)
C146 0.79(19) 0.15(4) 0.20(6) 0.09(4) 0.07(8) -0.10(7)
C145 0.41(7) 0.20(5) 0.20(6) 0.07(4) 0.11(6) -0.09(5)
C144 0.28(6) 0.14(4) 0.20(4) 0.04(3) 0.13(4) -0.01(3)
C1 0.043(16) 0.068(15) 0.033(12) -0.001(11) -0.009(12) -0.008(14)
C2 0.058(18) 0.078(17) 0.062(14) -0.004(12) -0.006(14) 0.003(13)
C3 0.044(19) 0.12(2) 0.10(2) 0.008(17) 0.007(14) 0.005(14)
C4 0.056(17) 0.15(3) 0.077(18) 0.021(17) -0.036(17) -0.02(2)
C5 0.08(2) 0.12(2) 0.077(17) -0.018(15) -0.020(16) 0.008(17)
C6 0.041(17) 0.121(19) 0.063(15) -0.015(15) -0.013(12) 0.008(14)
C7 0.066(16) 0.038(13) 0.030(13) -0.006(10) -0.012(11) -0.010(10)
C8 0.060(12) 0.047(16) 0.034(16) 0.004(12) -0.004(10) -0.004(11)
C9 0.113(17) 0.051(18) 0.069(17) 0.011(15) 0.018(14) -0.008(13)
C10 0.119(19) 0.044(15) 0.14(3) 0.03(2) 0.019(18) -0.025(13)
C11 0.12(2) 0.13(3) 0.044(19) 0.015(19) 0.013(15) 0.03(2)
C12 0.13(2) 0.12(2) 0.06(2) -0.01(2) -0.007(16) -0.017(17)
C13 0.102(17) 0.12(2) 0.047(17) 0.021(19) 0.010(14) -0.029(14)
C14 0.044(13) 0.063(15) 0.027(10) -0.001(9) 0.004(11) -0.008(11)
C15 0.070(14) 0.055(13) 0.074(14) -0.011(11) 0.009(13) 0.003(12)
C16 0.079(16) 0.051(13) 0.065(13) 0.004(10) 0.021(12) -0.022(12)
C17 0.074(15) 0.050(14) 0.037(11) 0.002(10) 0.008(10) 0.000(11)
C18 0.067(15) 0.047(11) 0.032(10) -0.019(9) 0.015(13) 0.022(10)
C19 0.047(16) 0.030(12) 0.041(14) 0.019(12) -0.007(12) -0.003(11)
C20 0.042(14) 0.048(12) 0.049(13) -0.008(9) 0.012(13) 0.020(12)
C21 0.050(16) 0.046(13) 0.066(14) 0.010(12) 0.001(14) 0.015(12)
C22 0.064(16) 0.044(12) 0.044(12) -0.003(11) -0.007(12) 0.003(13)
C23 0.050(14) 0.026(12) 0.041(13) 0.004(10) 0.018(13) 0.007(11)
C24 0.037(16) 0.042(13) 0.038(13) -0.002(11) 0.001(12) -0.003(11)
C25 0.041(11) 0.048(14) 0.034(11) 0.007(11) -0.001(8) 0.005(8)
C26 0.061(14) 0.043(11) 0.066(14) 0.001(10) 0.005(10) -0.006(10)
C27 0.133(16) 0.187(16) 0.158(16) 0.059(14) 0.004(13) 0.035(13)
C28 0.035(11) 0.067(13) 0.064(13) 0.018(11) 0.005(10) -0.003(9)
C29 0.077(13) 0.046(12) 0.038(11) -0.002(10) -0.004(13) 0.000(11)
C30 0.056(13) 0.074(15) 0.038(13) 0.012(13) -0.009(12) -0.008(13)
C31 0.065(13) 0.062(16) 0.031(14) 0.006(12) 0.001(12) 0.010(11)
C32 0.053(13) 0.095(17) 0.069(15) -0.017(16) -0.008(12) 0.008(13)
C33 0.059(15) 0.090(19) 0.15(3) 0.002(18) -0.004(16) 0.037(14)
C34 0.074(17) 0.15(3) 0.09(2) 0.05(2) -0.019(18) 0.012(17)
C35 0.11(2) 0.15(3) 0.069(19) 0.03(2) -0.001(18) 0.03(2)
C36 0.099(18) 0.11(2) 0.07(2) -0.006(15) -0.005(15) -0.002(15)
C37 0.057(13) 0.056(18) 0.08(2) 0.015(15) -0.012(15) -0.009(13)
C38 0.089(17) 0.107(19) 0.075(19) 0.013(17) 0.014(15) -0.045(15)
C39 0.11(2) 0.15(3) 0.10(2) 0.03(2) -0.029(19) -0.06(2)
C40 0.056(17) 0.17(4) 0.16(3) 0.08(3) 0.00(2) 0.00(2)
C41 0.10(2) 0.10(2) 0.17(3) 0.04(3) -0.01(2) -0.03(2)
C42 0.078(17) 0.08(2) 0.12(2) 0.011(18) 0.006(16) -0.018(14)
C43 0.12(2) 0.063(14) 0.061(17) 0.019(12) -0.011(17) 0.004(12)
C44 0.10(2) 0.115(19) 0.080(18) 0.013(14) -0.04(2) 0.022(16)
C45 0.08(2) 0.11(2) 0.09(2) -0.029(17) -0.019(18) 0.031(16)
C46 0.06(2) 0.095(18) 0.11(2) -0.006(16) 0.010(18) 0.010(12)
C47 0.034(14) 0.081(14) 0.078(15) 0.008(11) -0.023(16) 0.009(11)
C48 0.031(15) 0.054(12) 0.062(17) -0.018(11) -0.002(13) -0.017(10)
C49 0.026(12) 0.052(15) 0.046(13) -0.001(11) 0.003(11) -0.021(9)
C50 0.050(13) 0.040(15) 0.036(12) 0.009(12) -0.003(11) -0.014(12)
C51 0.059(14) 0.07(2) 0.041(12) 0.000(12) 0.033(11) -0.008(11)
C52 0.085(16) 0.039(17) 0.090(18) -0.007(13) 0.015(14) 0.017(12)
C53 0.108(17) 0.032(13) 0.064(14) 0.021(13) 0.016(14) -0.019(15)
C54 0.074(16) 0.06(2) 0.053(14) 0.001(13) 0.010(12) -0.009(12)
C55 0.059(13) 0.029(15) 0.052(13) -0.002(11) 0.024(11) -0.006(11)
C56 0.059(14) 0.029(12) 0.032(12) -0.001(9) 0.014(9) -0.003(9)
C57 0.063(13) 0.057(14) 0.071(15) -0.010(11) -0.005(12) -0.001(11)
C58 0.055(14) 0.083(15) 0.097(17) -0.036(14) 0.000(12) 0.004(12)
C59 0.062(14) 0.062(13) 0.041(12) -0.014(10) 0.000(10) -0.001(10)
C60 0.078(16) 0.052(12) 0.025(10) 0.006(9) 0.010(11) 0.002(11)
C61 0.062(18) 0.039(11) 0.036(15) 0.003(9) -0.030(15) -0.010(9)
C62 0.056(17) 0.060(13) 0.059(19) -0.001(10) 0.010(13) 0.002(10)
C63 0.066(17) 0.067(13) 0.032(15) 0.018(10) -0.009(16) 0.004(11)
C64 0.058(15) 0.055(12) 0.042(15) 0.004(9) 0.006(15) 0.005(9)
C65 0.031(16) 0.040(11) 0.045(18) 0.005(9) 0.021(14) 0.014(8)
C66 0.038(17) 0.046(12) 0.058(19) 0.006(10) 0.034(17) -0.003(9)
C67 0.071(14) 0.128(18) 0.034(14) 0.002(11) -0.006(11) 0.022(12)
C68 0.037(13) 0.057(13) 0.058(14) -0.011(9) -0.003(12) 0.019(9)
C69 0.074(16) 0.059(15) 0.067(13) -0.017(10) -0.009(12) 0.004(12)
C70 0.068(17) 0.108(17) 0.084(16) -0.034(14) 0.002(12) -0.028(13)
C71 0.057(15) 0.092(16) 0.086(16) -0.041(13) -0.002(11) 0.003(11)
C72 0.063(17) 0.048(12) 0.033(16) 0.001(10) -0.015(14) 0.016(11)
C73 0.037(16) 0.073(14) 0.07(2) -0.009(11) -0.014(13) 0.019(10)
C74 0.048(16) 0.108(18) 0.064(16) -0.007(13) -0.010(18) 0.013(13)
C75 0.08(2) 0.105(19) 0.10(2) -0.034(17) -0.04(2) 0.004(16)
C76 0.043(17) 0.111(19) 0.11(3) -0.008(16) 0.002(16) -0.020(12)
C77 0.082(18) 0.056(14) 0.066(15) 0.013(11) 0.015(19) 0.007(12)
C78 0.040(12) 0.062(16) 0.043(12) -0.002(10) -0.018(10) -0.006(10)
C79 0.042(13) 0.058(16) 0.042(14) 0.001(10) -0.011(12) 0.022(11)
C80 0.069(16) 0.056(18) 0.068(17) -0.019(13) -0.037(15) 0.029(14)
C81 0.084(17) 0.09(2) 0.092(18) -0.028(17) -0.026(14) 0.052(16)
C82 0.14(3) 0.12(2) 0.14(3) -0.06(3) -0.09(2) 0.06(3)
C83 0.10(3) 0.20(5) 0.14(3) -0.14(3) -0.04(2) 0.08(3)
C84 0.07(2) 0.18(3) 0.14(2) -0.11(3) -0.003(17) 0.04(2)
C85 0.075(17) 0.12(2) 0.065(17) -0.026(17) -0.011(14) 0.003(18)
C86 0.056(13) 0.075(14) 0.086(15) -0.010(12) -0.004(11) 0.023(11)
C87 0.08(2) 0.08(2) 0.12(2) 0.003(14) -0.018(15) -0.009(15)
C88 0.07(2) 0.15(3) 0.14(2) 0.02(2) -0.037(18) -0.052(19)
C89 0.07(2) 0.21(4) 0.15(3) 0.02(3) -0.066(18) 0.01(3)
C90 0.09(3) 0.12(3) 0.21(3) 0.03(2) -0.05(2) 0.00(2)
C91 0.059(18) 0.09(2) 0.15(2) 0.019(17) -0.015(16) 0.009(16)
C92 0.061(17) 0.052(16) 0.078(15) 0.004(12) 0.008(13) 0.005(16)
C93 0.034(13) 0.041(14) 0.053(15) 0.005(11) -0.011(11) 0.011(10)
C94 0.064(13) 0.08(2) 0.051(18) -0.004(17) 0.023(11) 0.014(12)
C95 0.15(2) 0.08(2) 0.09(2) -0.02(2) 0.032(18) -0.017(15)
C96 0.25(4) 0.12(3) 0.13(4) -0.01(3) 0.05(3) -0.05(3)
C97 0.22(4) 0.22(5) 0.07(3) -0.04(3) 0.06(2) -0.09(4)
C98 0.15(3) 0.12(3) 0.18(3) -0.10(3) 0.04(3) 0.04(2)
C99 0.096(17) 0.062(19) 0.12(2) -0.017(16) -0.003(15) 0.032(13)
C100 0.045(13) 0.044(11) 0.043(14) 0.001(10) -0.016(11) 0.005(9)
C101 0.086(18) 0.087(15) 0.044(15) 0.006(12) -0.018(12) -0.004(12)
C102 0.095(18) 0.090(15) 0.056(15) 0.013(12) -0.004(16) 0.007(14)
C103 0.048(11) 0.064(13) 0.055(14) 0.013(10) 0.008(13) 0.002(9)
C104 0.069(16) 0.032(11) 0.046(12) -0.008(9) 0.000(10) 0.006(9)
C105 0.048(15) 0.035(14) 0.027(10) 0.000(10) 0.001(9) -0.005(13)
C106 0.090(18) 0.045(14) 0.028(11) 0.008(9) -0.005(12) -0.017(14)
C107 0.065(17) 0.050(17) 0.059(14) 0.014(12) -0.011(12) -0.020(13)
C108 0.062(14) 0.047(15) 0.031(11) 0.016(10) -0.007(9) -0.005(13)
C109 0.069(16) 0.028(15) 0.031(11) 0.002(10) -0.014(11) -0.012(14)
C110 0.072(17) 0.035(17) 0.010(10) -0.005(10) 0.002(10) -0.004(14)
C111 0.101(17) 0.100(17) 0.083(16) 0.019(13) -0.020(13) -0.047(15)
C112 0.065(12) 0.047(14) 0.026(12) -0.002(10) -0.003(10) 0.000(9)
C113 0.074(15) 0.046(12) 0.044(12) -0.009(10) -0.008(11) 0.005(12)
C114 0.068(15) 0.116(19) 0.096(17) -0.015(15) -0.007(16) -0.004(14)
C115 0.055(13) 0.101(15) 0.047(12) -0.001(11) -0.009(13) 0.002(11)
C116 0.054(13) 0.043(12) 0.040(12) -0.001(10) -0.014(11) 0.005(9)
C117 0.073(16) 0.037(14) 0.040(14) -0.008(10) -0.017(12) 0.004(10)
C118 0.048(12) 0.10(2) 0.043(18) -0.010(17) -0.020(11) -0.018(11)
C119 0.126(19) 0.10(2) 0.025(16) -0.027(14) 0.018(12) -0.032(15)
C120 0.16(3) 0.19(3) 0.07(2) -0.03(3) 0.02(2) -0.06(2)
C121 0.10(3) 0.24(5) 0.15(4) -0.12(4) 0.01(2) -0.05(3)
C122 0.071(18) 0.31(5) 0.03(2) 0.01(3) -0.026(14) -0.02(3)
C123 0.054(14) 0.21(3) 0.042(17) -0.01(2) -0.017(12) 0.034(15)
C124 0.039(14) 0.091(19) 0.023(10) -0.009(12) 0.000(10) 0.005(15)
C125 0.063(18) 0.053(17) 0.059(13) 0.008(11) -0.015(13) -0.019(12)
C126 0.11(2) 0.08(2) 0.050(14) -0.008(12) -0.004(15) -0.05(2)
C127 0.11(2) 0.12(3) 0.076(18) -0.040(19) 0.017(16) 0.00(2)
C128 0.08(2) 0.11(3) 0.083(18) -0.027(15) 0.007(15) 0.007(16)
C129 0.063(16) 0.088(18) 0.078(16) -0.026(13) 0.013(14) -0.015(18)
C136 0.66(10) 0.10(3) 0.10(2) -0.02(2) 0.07(4) -0.15(4)
C143 0.20(4) 0.29(5) 0.30(5) 0.13(4) -0.17(4) -0.13(4)
C150 0.56(11) 0.23(6) 0.39(9) -0.04(5) 0.28(9) -0.05(6)
N1 0.041(10) 0.041(10) 0.033(8) 0.000(7) 0.003(9) -0.003(6)
N2 0.032(9) 0.042(11) 0.039(9) 0.001(7) 0.001(8) -0.001(7)
N3 0.025(9) 0.035(9) 0.048(9) 0.002(8) -0.009(7) -0.003(7)
N4 0.047(11) 0.052(11) 0.037(9) -0.012(7) 0.004(8) 0.008(8)
N5 0.039(10) 0.048(9) 0.032(9) 0.002(8) -0.001(8) -0.003(7)
N6 0.051(10) 0.051(10) 0.037(11) -0.003(9) -0.011(8) -0.006(7)
O1 0.044(8) 0.049(7) 0.047(7) -0.009(6) 0.012(6) 0.009(6)
O2 0.052(7) 0.041(7) 0.031(6) -0.005(5) 0.002(5) -0.005(5)
O3 0.046(7) 0.037(7) 0.037(7) 0.004(5) -0.003(5) 0.004(5)
O4 0.041(6) 0.056(7) 0.043(8) -0.008(6) -0.008(6) 0.004(6)
O5 0.055(8) 0.064(8) 0.020(8) 0.000(6) 0.008(7) -0.002(6)
O6 0.043(7) 0.054(7) 0.044(7) 0.007(6) -0.007(6) -0.018(6)
O7 0.033(6) 0.042(7) 0.031(6) -0.002(5) -0.001(5) -0.004(5)
O8 0.055(7) 0.025(7) 0.046(7) -0.002(5) -0.005(6) -0.008(7)
O9 0.049(7) 0.049(8) 0.062(8) 0.002(6) 0.001(6) -0.004(6)
O10 0.067(8) 0.084(10) 0.073(10) -0.036(8) -0.017(7) 0.006(7)
O11 0.119(11) 0.073(8) 0.039(9) 0.011(6) -0.019(8) 0.013(9)
O12 0.089(10) 0.059(10) 0.075(10) 0.021(7) -0.029(8) -0.004(7)
Ti1 0.0461(19) 0.0387(19) 0.0256(17) 0.0006(15) 0.0018(15) -0.0003(14)
Ti2 0.0488(19) 0.040(2) 0.0294(17) 0.0041(14) 0.0018(16) -0.0019(15)
Ti3 0.0461(19) 0.0386(19) 0.0292(18) -0.0025(14) -0.0009(16) 0.0012(14)

loop_
_atom_type_symbol
_atom_type_description
_atom_type_scat_dispersion_real
_atom_type_scat_dispersion_imag
_atom_type_scat_source
C C 0.0033 0.0016 'International Tables Vol C Tables 4.2.6.8 and 6.1.1.4'
H H 0.0000 0.0000 'International Tables Vol C Tables 4.2.6.8 and 6.1.1.4'
N N 0.0061 0.0033 'International Tables Vol C Tables 4.2.6.8 and 6.1.1.4'
O O 0.0106 0.0060 'International Tables Vol C Tables 4.2.6.8 and 6.1.1.4'
Ti Ti 0.2776 0.4457 'International Tables Vol C Tables 4.2.6.8 and 6.1.1.4'

loop_
_geom_angle_atom_site_label_1
_geom_angle_atom_site_label_2
_geom_angle_atom_site_label_3
_geom_angle
C136 C130 C135 118(2)
C136 C130 C131 122(2)
C135 C130 C131 120.0
C130 C135 C134 120.0
C130 C135 H135 120.0
C134 C135 H135 120.0
C133 C134 C135 120.0
C133 C134 H134 120.0
C135 C134 H134 120.0
C134 C133 C132 120.0
C134 C133 H133 120.0
C132 C133 H133 120.0
C131 C132 C133 120.0
C131 C132 H132 120.0
C133 C132 H132 120.0
C132 C131 C130 120.0
C132 C131 H131 120.0
C130 C131 H131 120.0
C143 C137 C142 113(2)
C143 C137 C138 127(2)
C142 C137 C138 120.0
C139 C138 C137 120.0
C139 C138 H138 120.0
C137 C138 H138 120.0
C140 C139 C138 120.0
C140 C139 H139 120.0
C138 C139 H139 120.0
C139 C140 C141 120.0
C139 C140 H140 120.0
C141 C140 H140 120.0
C142 C141 C140 120.0
C142 C141 H141 120.0
C140 C141 H141 120.0
C141 C142 C137 120.0
C141 C142 H142 120.0
C137 C142 H142 120.0
C150 C149 C148 120.01(15)
C150 C149 C144 119.97(15)
C148 C149 C144 120.0
C149 C148 C147 120.0
C149 C148 H148 120.0
C147 C148 H148 120.0
C148 C147 C146 120.0
C148 C147 H147 120.0
C146 C147 H147 120.0
C147 C146 C145 120.0
C147 C146 H146 120.0
C145 C146 H146 120.0
C144 C145 C146 120.0
C144 C145 H145 120.0
C146 C145 H145 120.0
C145 C144 C149 120.0
C145 C144 H144 120.0
C149 C144 H144 120.0
C2 C1 C6 118.0(17)
C2 C1 C7 122(2)
C6 C1 C7 120(2)
C1 C2 C3 120(2)
C1 C2 H2 120.2
C3 C2 H2 120.2
C4 C3 C2 122(2)
C4 C3 H3 118.9
C2 C3 H3 118.9
C3 C4 C5 119(2)
C3 C4 H4 120.3
C5 C4 H4 120.3
C6 C5 C4 119(2)
C6 C5 H5 120.6
C4 C5 H5 120.6
C5 C6 C1 122(2)
C5 C6 H6 119.1
C1 C6 H6 119.1
O4 C7 C1 108.0(14)
O4 C7 C8 107.9(13)
C1 C7 C8 107.8(13)
O4 C7 C14 104.8(13)
C1 C7 C14 114.4(14)
C8 C7 C14 113.5(14)
C9 C8 C13 116.0(18)
C9 C8 C7 123.7(19)
C13 C8 C7 120(2)
C8 C9 C10 124(2)
C8 C9 H9 118.0
C10 C9 H9 118.0
C11 C10 C9 116(2)
C11 C10 H10 121.8
C9 C10 H10 121.8
C12 C11 C10 123(3)
C12 C11 H11 118.6
C10 C11 H11 118.6
C11 C12 C13 120(2)
C11 C12 H12 120.0
C13 C12 H12 120.0
C8 C13 C12 121(2)
C8 C13 H13 119.6
C12 C13 H13 119.6
C15 C14 N1 102.5(13)
C15 C14 C7 113.7(14)
N1 C14 C7 111.0(13)
C15 C14 H14 109.8
N1 C14 H14 109.8
C7 C14 H14 109.8
C14 C15 C16 106.5(14)
C14 C15 H15A 110.4
C16 C15 H15A 110.4
C14 C15 H15B 110.4
C16 C15 H15B 110.4
H15A C15 H15B 108.6
C17 C16 C15 106.0(14)
C17 C16 H16A 110.5
C15 C16 H16A 110.5
C17 C16 H16B 110.5
C15 C16 H16B 110.5
H16A C16 H16B 108.7
N1 C17 C16 106.4(14)
N1 C17 H17A 110.5
C16 C17 H17A 110.5
N1 C17 H17B 110.5
C16 C17 H17B 110.5
H17A C17 H17B 108.6
N1 C18 C19 114.3(12)
N1 C18 H18A 108.7
C19 C18 H18A 108.7
N1 C18 H18B 108.7
C19 C18 H18B 108.7
H18A C18 H18B 107.6
C20 C19 C24 120.1(16)
C20 C19 C18 125.0(19)
C24 C19 C18 114.7(18)
C19 C20 C21 122.1(16)
C19 C20 H20 119.0
C21 C20 H20 119.0
C22 C21 C20 117.5(15)
C22 C21 C86 124(2)
C20 C21 C86 118.6(19)
C23 C22 C21 123.1(16)
C23 C22 H22 118.5
C21 C22 H22 118.5
C22 C23 C24 118.6(15)
C22 C23 C25 118.9(19)
C24 C23 C25 122.5(17)
O1 C24 C23 120.6(18)
O1 C24 C19 120.8(18)
C23 C24 C19 118.6(17)
N2 C25 C23 119.3(12)
N2 C25 H25A 107.5
C23 C25 H25A 107.5
N2 C25 H25B 107.5
C23 C25 H25B 107.5
H25A C25 H25B 107.0
C27 C26 N2 104.2(17)
C27 C26 H26A 110.9
N2 C26 H26A 110.9
C27 C26 H26B 110.9
N2 C26 H26B 110.9
H26A C26 H26B 108.9
C26 C27 C28 115(2)
C26 C27 H27A 108.6
C28 C27 H27A 108.6
C26 C27 H27B 108.6
C28 C27 H27B 108.6
H27A C27 H27B 107.6
C27 C28 C29 101.8(16)
C27 C28 H28A 111.4
C29 C28 H28A 111.4
C27 C28 H28B 111.4
C29 C28 H28B 111.4
H28A C28 H28B 109.3
N2 C29 C28 105.6(13)
N2 C29 C30 109.3(13)
C28 C29 C30 111.7(14)
N2 C29 H29 110.0
C28 C29 H29 110.0
C30 C29 H29 110.0
O10 C30 C31 110.7(15)
O10 C30 C37 107.5(17)
C31 C30 C37 109.7(15)
O10 C30 C29 103.4(14)
C31 C30 C29 111.6(15)
C37 C30 C29 113.6(15)
C32 C31 C36 114.1(18)
C32 C31 C30 124(2)
C36 C31 C30 122(2)
C33 C32 C31 124(2)
C33 C32 H32 118.0
C31 C32 H32 118.0
C32 C33 C34 120(2)
C32 C33 H33 119.9
C34 C33 H33 119.9
C35 C34 C33 118(2)
C35 C34 H34 120.9
C33 C34 H34 120.9
C34 C35 C36 121(2)
C34 C35 H35 119.4
C36 C35 H35 119.4
C35 C36 C31 122(2)
C35 C36 H36 119.1
C31 C36 H36 119.1
C42 C37 C38 115(2)
C42 C37 C30 123(2)
C38 C37 C30 122(2)
C39 C38 C37 127(2)
C39 C38 H38 116.5
C37 C38 H38 116.5
C38 C39 C40 113(3)
C38 C39 H39 123.3
C40 C39 H39 123.4
C41 C40 C39 124(3)
C41 C40 H40 117.8
C39 C40 H40 117.8
C42 C41 C40 116(3)
C42 C41 H41 121.9
C40 C41 H41 121.9
C37 C42 C41 124(3)
C37 C42 H42 117.9
C41 C42 H42 117.9
C44 C43 C48 122(2)
C44 C43 H43 119.0
C48 C43 H43 119.0
C45 C44 C43 119(2)
C45 C44 H44 120.5
C43 C44 H44 120.5
C46 C45 C44 121(2)
C46 C45 H45 119.7
C44 C45 H45 119.7
C47 C46 C45 119(2)
C47 C46 H46 120.4
C45 C46 H46 120.4
C46 C47 C48 124.2(19)
C46 C47 H47 117.9
C48 C47 H47 117.9
C47 C48 C43 114.9(17)
C47 C48 C49 122.1(19)
C43 C48 C49 122.9(19)
O6 C49 C48 107.8(14)
O6 C49 C50 110.7(14)
C48 C49 C50 109.7(13)
O6 C49 C56 105.7(12)
C48 C49 C56 109.6(13)
C50 C49 C56 113.2(14)
C55 C50 C51 116.9(17)
C55 C50 C49 123.3(19)
C51 C50 C49 119.8(19)
C52 C51 C50 119.5(16)
C52 C51 H51 120.3
C50 C51 H51 120.3
C53 C52 C51 123.9(18)
C53 C52 H52 118.0
C51 C52 H52 118.0
C52 C53 C54 115.3(18)
C52 C53 H53 122.3
C54 C53 H53 122.3
C55 C54 C53 123.3(18)
C55 C54 H54 118.3
C53 C54 H54 118.3
C54 C55 C50 121.0(16)
C54 C55 H55 119.5
C50 C55 H55 119.5
C57 C56 N3 103.4(12)
C57 C56 C49 115.4(14)
N3 C56 C49 108.0(12)
C57 C56 H56 109.9
N3 C56 H56 109.9
C49 C56 H56 109.9
C56 C57 C58 104.0(15)
C56 C57 H57A 111.0
C58 C57 H57A 111.0
C56 C57 H57B 110.9
C58 C57 H57B 111.0
H57A C57 H57B 109.0
C59 C58 C57 106.0(14)
C59 C58 H58A 110.5
C57 C58 H58A 110.5
C59 C58 H58B 110.5
C57 C58 H58B 110.5
H58A C58 H58B 108.7
C58 C59 N3 107.1(13)
C58 C59 H59A 110.3
N3 C59 H59A 110.3
C58 C59 H59B 110.3
N3 C59 H59B 110.3
H59A C59 H59B 108.5
N3 C60 C61 111.3(13)
N3 C60 H60A 109.4
C61 C60 H60A 109.4
N3 C60 H60B 109.4
C61 C60 H60B 109.4
H60A C60 H60B 108.0
C66 C61 C62 118.6(17)
C66 C61 C60 121.5(18)
C62 C61 C60 120(2)
C63 C62 C61 121.5(17)
C63 C62 H62 119.2
C61 C62 H62 119.3
C62 C63 C64 118.0(16)
C62 C63 C67 123(2)
C64 C63 C67 119(2)
C65 C64 C63 121.4(16)
C65 C64 H64 119.3
C63 C64 H64 119.3
C66 C65 C64 119.1(17)
C66 C65 C68 117.1(19)
C64 C65 C68 124(2)
C65 C66 O5 123.1(18)
C65 C66 C61 120.9(19)
O5 C66 C61 116.0(19)
C63 C67 H67A 109.5
C63 C67 H67B 109.5
H67A C67 H67B 109.5
C63 C67 H67C 109.5
H67A C67 H67C 109.5
H67B C67 H67C 109.5
N4 C68 C65 113.5(15)
N4 C68 H68A 108.9
C65 C68 H68A 108.9
N4 C68 H68B 108.9
C65 C68 H68B 108.9
H68A C68 H68B 107.7
N4 C69 C70 104.9(14)
N4 C69 H69A 110.8
C70 C69 H69A 110.8
N4 C69 H69B 110.8
C70 C69 H69B 110.8
H69A C69 H69B 108.8
C69 C70 C71 101.5(14)
C69 C70 H70A 111.5
C71 C70 H70A 111.5
C69 C70 H70B 111.5
C71 C70 H70B 111.5
H70A C70 H70B 109.3
C78 C71 C70 105.5(14)
C78 C71 H71A 110.6
C70 C71 H71A 110.6
C78 C71 H71B 110.6
C70 C71 H71B 110.6
H71A C71 H71B 108.8
C77 C72 C73 116.7(17)
C77 C72 C79 125(2)
C73 C72 C79 118(2)
C74 C73 C72 121.5(19)
C74 C73 H73 119.2
C72 C73 H73 119.2
C75 C74 C73 122(2)
C75 C74 H74 119.2
C73 C74 H74 119.2
C76 C75 C74 118(2)
C76 C75 H75 120.9
C74 C75 H75 120.9
C75 C76 C77 122(2)
C75 C76 H76 118.8
C77 C76 H76 118.8
C76 C77 C72 119.4(18)
C76 C77 H77 120.3
C72 C77 H77 120.3
N4 C78 C71 105.5(13)
N4 C78 C79 109.8(13)
C71 C78 C79 113.3(14)
N4 C78 H78 109.4
C71 C78 H78 109.4
C79 C78 H78 109.4
O11 C79 C80 109.4(15)
O11 C79 C72 108.9(16)
C80 C79 C72 106.5(14)
O11 C79 C78 105.5(13)
C80 C79 C78 114.6(17)
C72 C79 C78 111.9(13)
C81 C80 C85 120(2)
C81 C80 C79 118(3)
C85 C80 C79 122(2)
C80 C81 C82 119(3)
C80 C81 H81 120.5
C82 C81 H81 120.5
C83 C82 C81 120(3)
C83 C82 H82 119.8
C81 C82 H82 119.8
C84 C83 C82 119(3)
C84 C83 H83 120.7
C82 C83 H83 120.7
C83 C84 C85 123(4)
C83 C84 H84 118.6
C85 C84 H84 118.6
C80 C85 C84 119(2)
C80 C85 H85 120.3
C84 C85 H85 120.3
C21 C86 H86A 109.5
C21 C86 H86B 109.5
H86A C86 H86B 109.5
C21 C86 H86C 109.5
H86A C86 H86C 109.5
H86B C86 H86C 109.5
C92 C87 C88 121(2)
C92 C87 H87 119.3
C88 C87 H87 119.3
C89 C88 C87 120(2)
C89 C88 H88 119.8
C87 C88 H88 119.8
C90 C89 C88 120(3)
C90 C89 H89 119.9
C88 C89 H89 119.9
C89 C90 C91 119(3)
C89 C90 H90 120.5
C91 C90 H90 120.5
C90 C91 C92 124(2)
C90 C91 H91 118.0
C92 C91 H91 118.0
C87 C92 C91 114.8(19)
C87 C92 C93 123(2)
C91 C92 C93 122(2)
O9 C93 C92 107.8(14)
O9 C93 C100 106.4(13)
C92 C93 C100 112.2(15)
O9 C93 C94 110.3(15)
C92 C93 C94 107.2(14)
C100 C93 C94 112.8(15)
C99 C94 C95 119(2)
C99 C94 C93 124(2)
C95 C94 C93 118(2)
C94 C95 C96 121(3)
C94 C95 H95 119.7
C96 C95 H95 119.7
C97 C96 C95 119(4)
C97 C96 H96 120.7
C95 C96 H96 120.7
C96 C97 C98 126(4)
C96 C97 H97 117.2
C98 C97 H97 117.2
C97 C98 C99 116(3)
C97 C98 H98 122.1
C99 C98 H98 122.1
C94 C99 C98 121(2)
C94 C99 H99 119.7
C98 C99 H99 119.7
N5 C100 C93 110.5(13)
N5 C100 C101 101.2(13)
C93 C100 C101 113.7(15)
N5 C100 H100 110.4
C93 C100 H100 110.4
C101 C100 H100 110.4
C102 C101 C100 106.3(15)
C102 C101 H10A 110.5
C100 C101 H10A 110.5
C102 C101 H10B 110.5
C100 C101 H10B 110.5
H10A C101 H10B 108.7
C101 C102 C103 107.1(15)
C101 C102 H10C 110.3
C103 C102 H10C 110.3
C101 C102 H10D 110.3
C103 C102 H10D 110.3
H10C C102 H10D 108.6
N5 C103 C102 105.6(13)
N5 C103 H10E 110.6
C102 C103 H10E 110.6
N5 C103 H10F 110.6
C102 C103 H10F 110.6
H10E C103 H10F 108.8
N5 C104 C105 112.9(12)
N5 C104 H10G 109.0
C105 C104 H10G 109.0
N5 C104 H10H 109.0
C105 C104 H10H 109.0
H10G C104 H10H 107.8
C106 C105 C110 117.7(17)
C106 C105 C104 124.4(19)
C110 C105 C104 117.9(17)
C105 C106 C107 122.1(16)
C105 C106 H106 119.0
C107 C106 H106 119.0
C108 C107 C106 117.5(15)
C108 C107 C111 123(2)
C106 C107 C111 120(2)
C107 C108 C109 124.1(16)
C107 C108 H108 118.0
C109 C108 H108 118.0
C108 C109 C110 116.9(15)
C108 C109 C112 119.9(19)
C110 C109 C112 123.2(17)
O8 C110 C109 121.2(18)
O8 C110 C105 117.3(18)
C109 C110 C105 121.5(16)
C107 C111 H11A 109.5
C107 C111 H11B 109.5
H11A C111 H11B 109.5
C107 C111 H11C 109.5
H11A C111 H11C 109.5
H11B C111 H11C 109.5
N6 C112 C109 117.7(13)
N6 C112 H11D 107.9
C109 C112 H11D 107.9
N6 C112 H11E 107.9
C109 C112 H11E 107.9
H11D C112 H11E 107.2
C114 C113 N6 106.2(14)
C114 C113 H11F 110.5
N6 C113 H11F 110.5
C114 C113 H11G 110.5
N6 C113 H11G 110.5
H11F C113 H11G 108.7
C113 C114 C115 104.2(15)
C113 C114 H11H 110.9
C115 C114 H11H 110.9
C113 C114 H11I 110.9
C115 C114 H11I 110.9
H11H C114 H11I 108.9
C114 C115 C116 103.2(14)
C114 C115 H11J 111.1
C116 C115 H11J 111.1
C114 C115 H11K 111.1
C116 C115 H11K 111.1
H11J C115 H11K 109.1
N6 C116 C115 104.9(13)
N6 C116 C117 108.2(12)
C115 C116 C117 113.1(13)
N6 C116 H116 110.2
C115 C116 H116 110.2
C117 C116 H116 110.2
O12 C117 C118 107.9(16)
O12 C117 C124 109.8(15)
C118 C117 C124 107.9(14)
O12 C117 C116 106.9(13)
C118 C117 C116 112.3(15)
C124 C117 C116 112.0(14)
C119 C118 C123 119(2)
C119 C118 C117 123(2)
C123 C118 C117 118(2)
C120 C119 C118 127(3)
C120 C119 H119 116.7
C118 C119 H119 116.7
C119 C120 C121 116(4)
C119 C120 H120 121.9
C121 C120 H120 121.9
C122 C121 C120 120(4)
C122 C121 H121 119.8
C120 C121 H121 119.8
C121 C122 C123 124(3)
C121 C122 H122 118.2
C123 C122 H122 118.2
C118 C123 C122 114(2)
C118 C123 H123 123.1
C122 C123 H123 123.1
C129 C124 C125 120.3(18)
C129 C124 C117 119(2)
C125 C124 C117 121(2)
C124 C125 C126 117.9(18)
C124 C125 H125 121.0
C126 C125 H125 121.0
C127 C126 C125 122(2)
C127 C126 H126 118.8
C125 C126 H126 118.8
C126 C127 C128 118(3)
C126 C127 H127 121.2
C128 C127 H127 121.2
C129 C128 C127 122(2)
C129 C128 H128 119.0
C127 C128 H128 119.0
C128 C129 C124 120(2)
C128 C129 H129 120.2
C124 C129 H129 120.2
C130 C136 H13A 109.5
C130 C136 H13B 109.5
H13A C136 H13B 109.5
C130 C136 H13C 109.5
H13A C136 H13C 109.5
H13B C136 H13C 109.5
C137 C143 H14A 109.5
C137 C143 H14B 109.5
H14A C143 H14B 109.5
C137 C143 H14C 109.5
H14A C143 H14C 109.5
H14B C143 H14C 109.5
C149 C150 H15C 109.5
C149 C150 H15D 109.5
H15C C150 H15D 109.5
C149 C150 H15E 109.5
H15C C150 H15E 109.5
H15D C150 H15E 109.5
C17 N1 C18 110.7(12)
C17 N1 C14 106.0(12)
C18 N1 C14 113.5(12)
C17 N1 Ti1 114.6(9)
C18 N1 Ti1 108.1(8)
C14 N1 Ti1 103.9(9)
C29 N2 C25 117.3(12)
C29 N2 C26 109.2(13)
C25 N2 C26 116.1(12)
C60 N3 C56 114.1(12)
C60 N3 C59 110.3(12)
C56 N3 C59 103.5(11)
C60 N3 Ti2 108.0(9)
C56 N3 Ti2 104.4(9)
C59 N3 Ti2 116.5(9)
C69 N4 C68 114.1(13)
C69 N4 C78 104.6(13)
C68 N4 C78 118.3(13)
C103 N5 C100 106.3(12)
C103 N5 C104 108.8(12)
C100 N5 C104 111.5(12)
C103 N5 Ti3 117.2(10)
C100 N5 Ti3 104.3(9)
C104 N5 Ti3 108.6(8)
C113 N6 C116 108.1(13)
C113 N6 C112 117.5(13)
C116 N6 C112 118.2(13)
C24 O1 Ti1 139.3(10)
Ti1 O2 Ti2 139.5(5)
Ti3 O3 Ti1 138.4(5)
C7 O4 Ti1 132.5(9)
C66 O5 Ti2 136.1(10)
C49 O6 Ti2 132.9(9)
Ti2 O7 Ti3 141.2(5)
C110 O8 Ti3 137.8(10)
C93 O9 Ti3 129.8(9)
C30 O10 H10I 109.5
C79 O11 H11L 109.5
C117 O12 H12A 109.5
O2 Ti1 O1 112.3(5)
O2 Ti1 O4 119.2(4)
O1 Ti1 O4 122.7(5)
O2 Ti1 O3 101.3(4)
O1 Ti1 O3 97.5(5)
O4 Ti1 O3 95.7(4)
O2 Ti1 N1 88.5(4)
O1 Ti1 N1 83.3(5)
O4 Ti1 N1 74.9(4)
O3 Ti1 N1 169.0(5)
O7 Ti2 O6 118.0(4)
O7 Ti2 O5 116.2(4)
O6 Ti2 O5 120.3(5)
O7 Ti2 O2 99.0(4)
O6 Ti2 O2 95.2(4)
O5 Ti2 O2 99.1(5)
O7 Ti2 N3 87.6(4)
O6 Ti2 N3 75.1(4)
O5 Ti2 N3 84.4(4)
O2 Ti2 N3 170.1(4)
O3 Ti3 O8 112.9(5)
O3 Ti3 O9 117.5(5)
O8 Ti3 O9 123.5(5)
O3 Ti3 O7 99.7(4)
O8 Ti3 O7 97.6(4)
O9 Ti3 O7 97.6(4)
O3 Ti3 N5 87.6(4)
O8 Ti3 N5 83.2(5)
O9 Ti3 N5 75.1(5)
O7 Ti3 N5 171.5(4)

loop_
_geom_bond_atom_site_label_1
_geom_bond_atom_site_label_2
_geom_bond_distance
C130 C136 1.34(3)
C130 C135 1.3900
C130 C131 1.3900
C135 C134 1.3900
C135 H135 0.9300
C134 C133 1.3900
C134 H134 0.9300
C133 C132 1.3900
C133 H133 0.9300
C132 C131 1.3900
C132 H132 0.9300
C131 H131 0.9300
C137 C143 1.34(3)
C137 C142 1.3900
C137 C138 1.3900
C138 C139 1.3900
C138 H138 0.9300
C139 C140 1.3900
C139 H139 0.9300
C140 C141 1.3900
C140 H140 0.9300
C141 C142 1.3900
C141 H141 0.9300
C142 H142 0.9300
C149 C150 1.20(5)
C149 C148 1.3900
C149 C144 1.3900
C148 C147 1.3900
C148 H148 0.9300
C147 C146 1.3900
C147 H147 0.9300
C146 C145 1.3900
C146 H146 0.9300
C145 C144 1.3900
C145 H145 0.9300
C144 H144 0.9300
C1 C2 1.34(2)
C1 C6 1.40(2)
C1 C7 1.51(2)
C2 C3 1.38(2)
C2 H2 0.9300
C3 C4 1.33(3)
C3 H3 0.9300
C4 C5 1.38(3)
C4 H4 0.9300
C5 C6 1.36(3)
C5 H5 0.9300
C6 H6 0.9300
C7 O4 1.413(16)
C7 C8 1.53(2)
C7 C14 1.54(2)
C8 C9 1.33(2)
C8 C13 1.39(3)
C9 C10 1.40(3)
C9 H9 0.9300
C10 C11 1.36(3)
C10 H10 0.9300
C11 C12 1.29(3)
C11 H11 0.9300
C12 C13 1.40(3)
C12 H12 0.9300
C13 H13 0.9300
C14 C15 1.50(2)
C14 N1 1.500(18)
C14 H14 0.9800
C15 C16 1.51(2)
C15 H15A 0.9700
C15 H15B 0.9700
C16 C17 1.50(2)
C16 H16A 0.9700
C16 H16B 0.9700
C17 N1 1.472(18)
C17 H17A 0.9700
C17 H17B 0.9700
C18 N1 1.481(18)
C18 C19 1.49(2)
C18 H18A 0.9700
C18 H18B 0.9700
C19 C20 1.35(2)
C19 C24 1.42(2)
C20 C21 1.38(2)
C20 H20 0.9300
C21 C22 1.38(2)
C21 C86 1.53(2)
C22 C23 1.37(2)
C22 H22 0.9300
C23 C24 1.41(2)
C23 C25 1.52(2)
C24 O1 1.332(18)
C25 N2 1.456(18)
C25 H25A 0.9700
C25 H25B 0.9700
C26 C27 1.38(3)
C26 N2 1.478(19)
C26 H26A 0.9700
C26 H26B 0.9700
C27 C28 1.43(3)
C27 H27A 0.9700
C27 H27B 0.9700
C28 C29 1.54(2)
C28 H28A 0.9700
C28 H28B 0.9700
C29 N2 1.455(19)
C29 C30 1.57(2)
C29 H29 0.9800
C30 O10 1.45(2)
C30 C31 1.49(2)
C30 C37 1.50(3)
C31 C32 1.38(2)
C31 C36 1.40(3)
C32 C33 1.35(3)
C32 H32 0.9300
C33 C34 1.38(3)
C33 H33 0.9300
C34 C35 1.35(3)
C34 H34 0.9300
C35 C36 1.38(3)
C35 H35 0.9300
C36 H36 0.9300
C37 C42 1.36(3)
C37 C38 1.38(3)
C38 C39 1.36(3)
C38 H38 0.9300
C39 C40 1.39(4)
C39 H39 0.9300
C40 C41 1.38(4)
C40 H40 0.9300
C41 C42 1.37(3)
C41 H41 0.9300
C42 H42 0.9300
C43 C44 1.39(3)
C43 C48 1.39(2)
C43 H43 0.9300
C44 C45 1.36(3)
C44 H44 0.9300
C45 C46 1.36(3)
C45 H45 0.9300
C46 C47 1.35(3)
C46 H46 0.9300
C47 C48 1.37(2)
C47 H47 0.9300
C48 C49 1.52(2)
C49 O6 1.396(17)
C49 C50 1.54(2)
C49 C56 1.58(2)
C50 C55 1.36(2)
C50 C51 1.40(2)
C51 C52 1.38(2)
C51 H51 0.9300
C52 C53 1.32(2)
C52 H52 0.9300
C53 C54 1.39(2)
C53 H53 0.9300
C54 C55 1.34(2)
C54 H54 0.9300
C55 H55 0.9300
C56 C57 1.46(2)
C56 N3 1.496(18)
C56 H56 0.9800
C57 C58 1.50(2)
C57 H57A 0.9700
C57 H57B 0.9700
C58 C59 1.46(2)
C58 H58A 0.9700
C58 H58B 0.9700
C59 N3 1.509(18)
C59 H59A 0.9700
C59 H59B 0.9700
C60 N3 1.480(19)
C60 C61 1.49(2)
C60 H60A 0.9700
C60 H60B 0.9700
C61 C66 1.38(2)
C61 C62 1.42(2)
C62 C63 1.34(2)
C62 H62 0.9300
C63 C64 1.40(2)
C63 C67 1.52(2)
C64 C65 1.40(2)
C64 H64 0.9300
C65 C66 1.35(2)
C65 C68 1.50(2)
C66 O5 1.37(2)
C67 H67A 0.9600
C67 H67B 0.9600
C67 H67C 0.9600
C68 N4 1.469(19)
C68 H68A 0.9700
C68 H68B 0.9700
C69 N4 1.444(19)
C69 C70 1.49(2)
C69 H69A 0.9700
C69 H69B 0.9700
C70 C71 1.54(2)
C70 H70A 0.9700
C70 H70B 0.9700
C71 C78 1.52(2)
C71 H71A 0.9700
C71 H71B 0.9700
C72 C77 1.39(2)
C72 C73 1.39(2)
C72 C79 1.53(2)
C73 C74 1.35(2)
C73 H73 0.9300
C74 C75 1.34(3)
C74 H74 0.9300
C75 C76 1.34(3)
C75 H75 0.9300
C76 C77 1.38(3)
C76 H76 0.9300
C77 H77 0.9300
C78 N4 1.477(19)
C78 C79 1.56(2)
C78 H78 0.9800
C79 O11 1.409(18)
C79 C80 1.52(3)
C80 C81 1.35(3)
C80 C85 1.39(3)
C81 C82 1.44(4)
C81 H81 0.9300
C82 C83 1.41(4)
C82 H82 0.9300
C83 C84 1.29(4)
C83 H83 0.9300
C84 C85 1.41(3)
C84 H84 0.9300
C85 H85 0.9300
C86 H86A 0.9600
C86 H86B 0.9600
C86 H86C 0.9600
C87 C92 1.36(3)
C87 C88 1.41(3)
C87 H87 0.9300
C88 C89 1.36(3)
C88 H88 0.9300
C89 C90 1.34(4)
C89 H89 0.9300
C90 C91 1.36(3)
C90 H90 0.9300
C91 C92 1.42(3)
C91 H91 0.9300
C92 C93 1.51(2)
C93 O9 1.410(17)
C93 C100 1.51(2)
C93 C94 1.54(3)
C94 C99 1.37(3)
C94 C95 1.38(3)
C95 C96 1.39(4)
C95 H95 0.9300
C96 C97 1.27(4)
C96 H96 0.9300
C97 C98 1.38(4)
C97 H97 0.9300
C98 C99 1.41(3)
C98 H98 0.9300
C99 H99 0.9300
C100 N5 1.480(18)
C100 C101 1.54(2)
C100 H100 0.9800
C101 C102 1.45(2)
C101 H10A 0.9700
C101 H10B 0.9700
C102 C103 1.50(2)
C102 H10C 0.9700
C102 H10D 0.9700
C103 N5 1.459(19)
C103 H10E 0.9700
C103 H10F 0.9700
C104 N5 1.493(18)
C104 C105 1.51(2)
C104 H10G 0.9700
C104 H10H 0.9700
C105 C106 1.37(2)
C105 C110 1.42(2)
C106 C107 1.39(2)
C106 H106 0.9300
C107 C108 1.37(2)
C107 C111 1.51(2)
C108 C109 1.37(2)
C108 H108 0.9300
C109 C110 1.39(2)
C109 C112 1.49(2)
C110 O8 1.364(19)
C111 H11A 0.9600
C111 H11B 0.9600
C111 H11C 0.9600
C112 N6 1.473(19)
C112 H11D 0.9700
C112 H11E 0.9700
C113 C114 1.45(2)
C113 N6 1.464(19)
C113 H11F 0.9700
C113 H11G 0.9700
C114 C115 1.50(2)
C114 H11H 0.9700
C114 H11I 0.9700
C115 C116 1.52(2)
C115 H11J 0.9700
C115 H11K 0.9700
C116 N6 1.472(18)
C116 C117 1.57(2)
C116 H116 0.9800
C117 O12 1.407(17)
C117 C118 1.51(2)
C117 C124 1.56(2)
C118 C119 1.37(3)
C118 C123 1.40(3)
C119 C120 1.36(3)
C119 H119 0.9300
C120 C121 1.38(5)
C120 H120 0.9300
C121 C122 1.34(4)
C121 H121 0.9300
C122 C123 1.48(4)
C122 H122 0.9300
C123 H123 0.9300
C124 C129 1.36(2)
C124 C125 1.37(2)
C125 C126 1.38(3)
C125 H125 0.9300
C126 C127 1.35(3)
C126 H126 0.9300
C127 C128 1.37(3)
C127 H127 0.9300
C128 C129 1.34(3)
C128 H128 0.9300
C129 H129 0.9300
C136 H13A 0.9600
C136 H13B 0.9600
C136 H13C 0.9600
C143 H14A 0.9600
C143 H14B 0.9600
C143 H14C 0.9600
C150 H15C 0.9600
C150 H15D 0.9600
C150 H15E 0.9600
N1 Ti1 2.358(12)
N3 Ti2 2.372(12)
N5 Ti3 2.384(12)
O1 Ti1 1.814(11)
O2 Ti1 1.764(10)
O2 Ti2 1.875(9)
O3 Ti3 1.792(10)
O3 Ti1 1.847(10)
O4 Ti1 1.835(10)
O5 Ti2 1.827(12)
O6 Ti2 1.806(10)
O7 Ti2 1.777(9)
O7 Ti3 1.853(9)
O8 Ti3 1.825(11)
O9 Ti3 1.829(11)
O10 H10I 0.8200
O11 H11L 0.8200
O12 H12A 0.8200

loop_
_geom_torsion_atom_site_label_1
_geom_torsion_atom_site_label_2
_geom_torsion_atom_site_label_3
_geom_torsion_atom_site_label_4
_geom_torsion
C136 C130 C135 C134 177.2(15)
C131 C130 C135 C134 0.0
C130 C135 C134 C133 0.0
C135 C134 C133 C132 0.0
C134 C133 C132 C131 0.0
C133 C132 C131 C130 0.0
C136 C130 C131 C132 -177.1(15)
C135 C130 C131 C132 0.0
C143 C137 C138 C139 -179.8(18)
C142 C137 C138 C139 0.0
C137 C138 C139 C140 0.0
C138 C139 C140 C141 0.0
C139 C140 C141 C142 0.0
C140 C141 C142 C137 0.0
C143 C137 C142 C141 179.9(16)
C138 C137 C142 C141 0.0
C150 C149 C148 C147 178(3)
C144 C149 C148 C147 0.0
C149 C148 C147 C146 0.0
C148 C147 C146 C145 0.0
C147 C146 C145 C144 0.0
C146 C145 C144 C149 0.0
C150 C149 C144 C145 -178(3)
C148 C149 C144 C145 0.0
C6 C1 C2 C3 -3(3)
C7 C1 C2 C3 176.7(16)
C1 C2 C3 C4 4(3)
C2 C3 C4 C5 -3(3)
C3 C4 C5 C6 1(3)
C4 C5 C6 C1 0(3)
C2 C1 C6 C5 1(3)
C7 C1 C6 C5 -178.6(18)
C2 C1 C7 O4 19(2)
C6 C1 C7 O4 -160.8(14)
C2 C1 C7 C8 -97.1(19)
C6 C1 C7 C8 82.8(19)
C2 C1 C7 C14 135.6(16)
C6 C1 C7 C14 -44(2)
O4 C7 C8 C9 -15(2)
C1 C7 C8 C9 102(2)
C14 C7 C8 C9 -130.5(17)
O4 C7 C8 C13 170.8(15)
C1 C7 C8 C13 -73(2)
C14 C7 C8 C13 55(2)
C13 C8 C9 C10 -1(3)
C7 C8 C9 C10 -176.0(18)
C8 C9 C10 C11 1(3)
C9 C10 C11 C12 -1(4)
C10 C11 C12 C13 2(4)
C9 C8 C13 C12 2(3)
C7 C8 C13 C12 176.4(19)
C11 C12 C13 C8 -2(4)
O4 C7 C14 C15 78.5(16)
C1 C7 C14 C15 -40(2)
C8 C7 C14 C15 -164.0(15)
O4 C7 C14 N1 -36.5(16)
C1 C7 C14 N1 -154.7(14)
C8 C7 C14 N1 81.0(16)
N1 C14 C15 C16 -30.7(16)
C7 C14 C15 C16 -150.6(14)
C14 C15 C16 C17 14.6(19)
C15 C16 C17 N1 7.8(18)
N1 C18 C19 C20 123.9(15)
N1 C18 C19 C24 -60.5(16)
C24 C19 C20 C21 2(2)
C18 C19 C20 C21 177.5(14)
C19 C20 C21 C22 -4(2)
C19 C20 C21 C86 178.5(14)
C20 C21 C22 C23 3(2)
C86 C21 C22 C23 -179.3(15)
C21 C22 C23 C24 -1(2)
C21 C22 C23 C25 -178.6(14)
C22 C23 C24 O1 177.2(13)
C25 C23 C24 O1 -5(2)
C22 C23 C24 C19 -1(2)
C25 C23 C24 C19 176.9(13)
C20 C19 C24 O1 -177.9(13)
C18 C19 C24 O1 6(2)
C20 C19 C24 C23 0(2)
C18 C19 C24 C23 -175.6(13)
C22 C23 C25 N2 105.0(16)
C24 C23 C25 N2 -72.9(18)
N2 C26 C27 C28 -21(3)
C26 C27 C28 C29 23(3)
C27 C28 C29 N2 -15(2)
C27 C28 C29 C30 -134(2)
N2 C29 C30 O10 -42.3(17)
C28 C29 C30 O10 74.3(17)
N2 C29 C30 C31 76.7(18)
C28 C29 C30 C31 -166.7(15)
N2 C29 C30 C37 -158.5(16)
C28 C29 C30 C37 -42(2)
O10 C30 C31 C32 170.7(16)
C37 C30 C31 C32 -71(2)
C29 C30 C31 C32 56(2)
O10 C30 C31 C36 -12(2)
C37 C30 C31 C36 106(2)
C29 C30 C31 C36 -126.7(18)
C36 C31 C32 C33 -1(3)
C30 C31 C32 C33 176.4(18)
C31 C32 C33 C34 -1(3)
C32 C33 C34 C35 5(3)
C33 C34 C35 C36 -7(4)
C34 C35 C36 C31 5(4)
C32 C31 C36 C35 -1(3)
C30 C31 C36 C35 -178.6(19)
O10 C30 C37 C42 18(2)
C31 C30 C37 C42 -102(2)
C29 C30 C37 C42 131.8(18)
O10 C30 C37 C38 -166.9(17)
C31 C30 C37 C38 73(2)
C29 C30 C37 C38 -53(2)
C42 C37 C38 C39 1(3)
C30 C37 C38 C39 -174(2)
C37 C38 C39 C40 -1(3)
C38 C39 C40 C41 0(4)
C39 C40 C41 C42 0(4)
C38 C37 C42 C41 -1(3)
C30 C37 C42 C41 174(2)
C40 C41 C42 C37 1(4)
C48 C43 C44 C45 2(3)
C43 C44 C45 C46 -1(3)
C44 C45 C46 C47 -1(3)
C45 C46 C47 C48 1(3)
C46 C47 C48 C43 -1(3)
C46 C47 C48 C49 -178.1(17)
C44 C43 C48 C47 -1(3)
C44 C43 C48 C49 176.5(16)
C47 C48 C49 O6 -176.5(14)
C43 C48 C49 O6 6(2)
C47 C48 C49 C50 63(2)
C43 C48 C49 C50 -114.3(18)
C47 C48 C49 C56 -61.9(19)
C43 C48 C49 C56 120.8(17)
O6 C49 C50 C55 166.8(13)
C48 C49 C50 C55 -74.4(19)
C56 C49 C50 C55 48.4(19)
O6 C49 C50 C51 -13.0(19)
C48 C49 C50 C51 105.8(17)
C56 C49 C50 C51 -131.4(15)
C55 C50 C51 C52 1(2)
C49 C50 C51 C52 -178.9(15)
C50 C51 C52 C53 0(3)
C51 C52 C53 C54 -1(3)
C52 C53 C54 C55 -1(3)
C53 C54 C55 C50 3(3)
C51 C50 C55 C54 -3(2)
C49 C50 C55 C54 177.4(15)
O6 C49 C56 C57 77.3(17)
C48 C49 C56 C57 -38.5(19)
C50 C49 C56 C57 -161.3(14)
O6 C49 C56 N3 -37.8(16)
C48 C49 C56 N3 -153.7(13)
C50 C49 C56 N3 83.5(15)
N3 C56 C57 C58 -39.7(16)
C49 C56 C57 C58 -157.5(14)
C56 C57 C58 C59 28.0(19)
C57 C58 C59 N3 -5.2(19)
N3 C60 C61 C66 -62.6(19)
N3 C60 C61 C62 117.3(15)
C66 C61 C62 C63 -2(2)
C60 C61 C62 C63 178.6(16)
C61 C62 C63 C64 -5(2)
C61 C62 C63 C67 171.8(15)
C62 C63 C64 C65 6(2)
C67 C63 C64 C65 -170.9(15)
C63 C64 C65 C66 0(2)
C63 C64 C65 C68 179.9(14)
C64 C65 C66 O5 174.6(13)
C68 C65 C66 O5 -6(2)
C64 C65 C66 C61 -6(2)
C68 C65 C66 C61 173.7(14)
C62 C61 C66 C65 7(2)
C60 C61 C66 C65 -173.1(15)
C62 C61 C66 O5 -173.5(13)
C60 C61 C66 O5 6(2)
C66 C65 C68 N4 -163.5(13)
C64 C65 C68 N4 16(2)
N4 C69 C70 C71 39.7(19)
C69 C70 C71 C78 -22(2)
C77 C72 C73 C74 0(2)
C79 C72 C73 C74 -178.1(15)
C72 C73 C74 C75 1(3)
C73 C74 C75 C76 0(3)
C74 C75 C76 C77 -2(3)
C75 C76 C77 C72 3(3)
C73 C72 C77 C76 -2(2)
C79 C72 C77 C76 176.2(16)
C70 C71 C78 N4 -2(2)
C70 C71 C78 C79 -122.6(17)
C77 C72 C79 O11 8(2)
C73 C72 C79 O11 -174.4(13)
C77 C72 C79 C80 125.7(19)
C73 C72 C79 C80 -57(2)
C77 C72 C79 C78 -108.3(19)
C73 C72 C79 C78 69.4(19)
N4 C78 C79 O11 -45.6(16)
C71 C78 C79 O11 72.0(18)
N4 C78 C79 C80 -166.0(14)
C71 C78 C79 C80 -48(2)
N4 C78 C79 C72 72.6(17)
C71 C78 C79 C72 -169.7(16)
O11 C79 C80 C81 41(2)
C72 C79 C80 C81 -76.9(19)
C78 C79 C80 C81 158.8(16)
O11 C79 C80 C85 -143.2(17)
C72 C79 C80 C85 99(2)
C78 C79 C80 C85 -25(2)
C85 C80 C81 C82 -1(3)
C79 C80 C81 C82 175.4(17)
C80 C81 C82 C83 3(3)
C81 C82 C83 C84 -3(4)
C82 C83 C84 C85 0(4)
C81 C80 C85 C84 -2(3)
C79 C80 C85 C84 -177.6(17)
C83 C84 C85 C80 2(4)
C92 C87 C88 C89 2(4)
C87 C88 C89 C90 -3(5)
C88 C89 C90 C91 4(5)
C89 C90 C91 C92 -2(5)
C88 C87 C92 C91 0(3)
C88 C87 C92 C93 176(2)
C90 C91 C92 C87 0(3)
C90 C91 C92 C93 -176(2)
C87 C92 C93 O9 17(2)
C91 C92 C93 O9 -166.9(17)
C87 C92 C93 C100 133.7(19)
C91 C92 C93 C100 -50(2)
C87 C92 C93 C94 -102(2)
C91 C92 C93 C94 74(2)
O9 C93 C94 C99 164.7(16)
C92 C93 C94 C99 -78(2)
C100 C93 C94 C99 46(2)
O9 C93 C94 C95 -15(2)
C92 C93 C94 C95 103(2)
C100 C93 C94 C95 -133.4(19)
C99 C94 C95 C96 0(4)
C93 C94 C95 C96 180(2)
C94 C95 C96 C97 -1(5)
C95 C96 C97 C98 3(7)
C96 C97 C98 C99 -3(6)
C95 C94 C99 C98 -1(3)
C93 C94 C99 C98 -180(2)
C97 C98 C99 C94 2(4)
O9 C93 C100 N5 -40.3(16)
C92 C93 C100 N5 -158.0(14)
C94 C93 C100 N5 80.8(17)
O9 C93 C100 C101 72.7(17)
C92 C93 C100 C101 -45(2)
C94 C93 C100 C101 -166.2(15)
N5 C100 C101 C102 -30.7(17)
C93 C100 C101 C102 -149.1(15)
C100 C101 C102 C103 13(2)
C101 C102 C103 N5 9.7(19)
N5 C104 C105 C106 117.4(16)
N5 C104 C105 C110 -60.7(17)
C110 C105 C106 C107 -3(2)
C104 C105 C106 C107 179.0(15)
C105 C106 C107 C108 0(2)
C105 C106 C107 C111 179.2(16)
C106 C107 C108 C109 1(2)
C111 C107 C108 C109 -178.2(16)
C107 C108 C109 C110 1(2)
C107 C108 C109 C112 178.4(15)
C108 C109 C110 O8 174.3(13)
C112 C109 C110 O8 -3(2)
C108 C109 C110 C105 -5(2)
C112 C109 C110 C105 178.1(13)
C106 C105 C110 O8 -173.4(13)
C104 C105 C110 O8 4.8(18)
C106 C105 C110 C109 6(2)
C104 C105 C110 C109 -176.2(13)
C108 C109 C112 N6 108.4(17)
C110 C109 C112 N6 -74.3(19)
N6 C113 C114 C115 -33.7(19)
C113 C114 C115 C116 36.2(19)
C114 C115 C116 N6 -25.0(17)
C114 C115 C116 C117 -142.7(16)
N6 C116 C117 O12 -42.4(17)
C115 C116 C117 O12 73.4(17)
N6 C116 C117 C118 -160.5(15)
C115 C116 C117 C118 -45(2)
N6 C116 C117 C124 78.0(18)
C115 C116 C117 C124 -166.3(16)
O12 C117 C118 C119 -163.6(16)
C124 C117 C118 C119 78(2)
C116 C117 C118 C119 -46(2)
O12 C117 C118 C123 20(2)
C124 C117 C118 C123 -99(2)
C116 C117 C118 C123 137.4(16)
C123 C118 C119 C120 0(3)
C117 C118 C119 C120 -176(2)
C118 C119 C120 C121 0(4)
C119 C120 C121 C122 0(5)
C120 C121 C122 C123 0(5)
C119 C118 C123 C122 0(3)
C117 C118 C123 C122 176.5(18)
C121 C122 C123 C118 0(4)
O12 C117 C124 C129 -8(2)
C118 C117 C124 C129 108.9(19)
C116 C117 C124 C129 -127.1(16)
O12 C117 C124 C125 172.2(13)
C118 C117 C124 C125 -70(2)
C116 C117 C124 C125 54(2)
C129 C124 C125 C126 0(2)
C117 C124 C125 C126 179.3(14)
C124 C125 C126 C127 0(3)
C125 C126 C127 C128 -1(3)
C126 C127 C128 C129 2(3)
C127 C128 C129 C124 -2(3)
C125 C124 C129 C128 1(3)
C117 C124 C129 C128 -178.5(16)
C16 C17 N1 C18 -150.9(13)
C16 C17 N1 C14 -27.4(16)
C16 C17 N1 Ti1 86.5(13)
C19 C18 N1 C17 -59.6(16)
C19 C18 N1 C14 -178.7(14)
C19 C18 N1 Ti1 66.7(14)
C15 C14 N1 C17 35.8(15)
C7 C14 N1 C17 157.7(12)
C15 C14 N1 C18 157.6(12)
C7 C14 N1 C18 -80.6(15)
C15 C14 N1 Ti1 -85.2(11)
C7 C14 N1 Ti1 36.6(13)
C28 C29 N2 C25 138.7(13)
C30 C29 N2 C25 -101.0(15)
C28 C29 N2 C26 4.0(16)
C30 C29 N2 C26 124.3(14)
C23 C25 N2 C29 -51.7(18)
C23 C25 N2 C26 80.0(18)
C27 C26 N2 C29 9(2)
C27 C26 N2 C25 -126.1(19)
C61 C60 N3 C56 179.0(14)
C61 C60 N3 C59 -65.0(16)
C61 C60 N3 Ti2 63.3(15)
C57 C56 N3 C60 156.2(13)
C49 C56 N3 C60 -81.0(15)
C57 C56 N3 C59 36.3(14)
C49 C56 N3 C59 159.0(13)
C57 C56 N3 Ti2 -86.1(11)
C49 C56 N3 Ti2 36.6(13)
C58 C59 N3 C60 -141.4(15)
C58 C59 N3 C56 -18.9(16)
C58 C59 N3 Ti2 95.1(14)
C70 C69 N4 C68 -173.5(14)
C70 C69 N4 C78 -42.7(17)
C65 C68 N4 C69 -93.0(16)
C65 C68 N4 C78 143.3(14)
C71 C78 N4 C69 27.2(17)
C79 C78 N4 C69 149.7(13)
C71 C78 N4 C68 155.5(14)
C79 C78 N4 C68 -82.0(16)
C102 C103 N5 C100 -30.0(16)
C102 C103 N5 C104 -150.3(13)
C102 C103 N5 Ti3 86.0(14)
C93 C100 N5 C103 157.8(13)
C101 C100 N5 C103 37.1(15)
C93 C100 N5 C104 -83.7(15)
C101 C100 N5 C104 155.6(13)
C93 C100 N5 Ti3 33.4(14)
C101 C100 N5 Ti3 -87.4(12)
C105 C104 N5 C103 -64.5(16)
C105 C104 N5 C100 178.5(14)
C105 C104 N5 Ti3 64.1(14)
C114 C113 N6 C116 17.9(18)
C114 C113 N6 C112 -119.1(16)
C115 C116 N6 C113 5.0(15)
C117 C116 N6 C113 126.0(14)
C115 C116 N6 C112 141.6(14)
C117 C116 N6 C112 -97.5(15)
C109 C112 N6 C113 84.0(18)
C109 C112 N6 C116 -48.5(19)
C23 C24 O1 Ti1 -138.2(13)
C19 C24 O1 Ti1 40(2)
C1 C7 O4 Ti1 141.5(11)
C8 C7 O4 Ti1 -102.2(14)
C14 C7 O4 Ti1 19.1(18)
C65 C66 O5 Ti2 -133.7(14)
C61 C66 O5 Ti2 47(2)
C48 C49 O6 Ti2 138.6(11)
C50 C49 O6 Ti2 -101.5(14)
C56 C49 O6 Ti2 21.4(19)
C109 C110 O8 Ti3 -130.4(14)
C105 C110 O8 Ti3 48.5(19)
C92 C93 O9 Ti3 151.4(11)
C100 C93 O9 Ti3 30.8(18)
C94 C93 O9 Ti3 -91.9(16)
Ti2 O2 Ti1 O1 109.3(8)
Ti2 O2 Ti1 O4 -96.8(8)
Ti2 O2 Ti1 O3 6.3(9)
Ti2 O2 Ti1 N1 -168.6(8)
C24 O1 Ti1 O2 60.8(16)
C24 O1 Ti1 O4 -92.0(16)
C24 O1 Ti1 O3 166.3(15)
C24 O1 Ti1 N1 -24.7(16)
C7 O4 Ti1 O2 -78.5(13)
C7 O4 Ti1 O1 72.5(13)
C7 O4 Ti1 O3 175.2(12)
C7 O4 Ti1 N1 1.0(12)
Ti3 O3 Ti1 O2 -11.4(9)
Ti3 O3 Ti1 O1 -126.0(8)
Ti3 O3 Ti1 O4 109.9(8)
Ti3 O3 Ti1 N1 141(2)
Ti3 O7 Ti2 O6 -97.7(8)
Ti3 O7 Ti2 O5 108.0(8)
Ti3 O7 Ti2 O2 3.1(8)
Ti3 O7 Ti2 N3 -169.4(8)
C49 O6 Ti2 O7 -79.5(14)
C49 O6 Ti2 O5 73.6(14)
C49 O6 Ti2 O2 177.4(13)
C49 O6 Ti2 N3 -0.5(13)
C66 O5 Ti2 O7 52.1(15)
C66 O5 Ti2 O6 -101.5(15)
C66 O5 Ti2 O2 157.0(14)
C66 O5 Ti2 N3 -32.4(15)
Ti1 O2 Ti2 O7 -3.3(9)
Ti1 O2 Ti2 O6 116.2(8)
Ti1 O2 Ti2 O5 -122.0(8)
Ti1 O3 Ti3 O8 113.7(8)
Ti1 O3 Ti3 O9 -92.8(9)
Ti1 O3 Ti3 O7 11.1(9)
Ti1 O3 Ti3 N5 -164.7(8)
C110 O8 Ti3 O3 51.2(16)
C110 O8 Ti3 O9 -100.4(16)
C110 O8 Ti3 O7 155.2(15)
C110 O8 Ti3 N5 -33.3(15)
C93 O9 Ti3 O3 -88.7(13)
C93 O9 Ti3 O8 61.7(14)
C93 O9 Ti3 O7 166.1(12)
C93 O9 Ti3 N5 -9.5(12)
Ti2 O7 Ti3 O3 -6.1(9)
Ti2 O7 Ti3 O8 -120.9(8)
Ti2 O7 Ti3 O9 113.6(8)
